data_2015213
loop_
_publ_author_name
'Engel, Jens'
'Ehrenberg, Helmut'
'Fuess, Hartmut'

_publ_section_title
;
 The K~2<i>n~</i>CoMo~2+<i>n~</i>O~7+4<i>n~</i> family of structures,
 with <i>n</i> = 2, 3 or 5
;
_journal_coeditor_code SQ1222
_journal_issue 11
_journal_name_full 'Acta Crystallographica Section C'
_journal_page_first i111
_journal_page_last i112
_journal_paper_doi 10.1107/S0108270105025242
_journal_volume 61
_journal_year 2005
_chemical_formula_iupac 'K6 Co Mo5 O19'
_chemical_formula_sum 'Co K6 Mo5 O19'
_chemical_formula_weight 1077.23
_chemical_name_systematic
;
hexapotassium cobalt pentamolybdate
;
_space_group_IT_number 14
_symmetry_cell_setting monoclinic
_symmetry_space_group_name_Hall '-P 2yn'
_symmetry_space_group_name_H-M 'P 1 21/n 1'
_atom_sites_solution_primary direct
_atom_sites_solution_secondary difmap
_audit_creation_method SHELXL97
_cell_angle_alpha 90.00
_cell_angle_beta 90.728(5)
_cell_angle_gamma 90.00
_cell_formula_units_Z 4
_cell_length_a 8.0804(6)
_cell_length_b 10.3856(4)
_cell_length_c 24.2048(11)
_cell_measurement_reflns_used 6106
_cell_measurement_temperature 298(2)
_cell_measurement_theta_max 30.26
_cell_measurement_theta_min 3.29
_cell_volume 2031.10(19)
_computing_cell_refinement
;
CrysAlis RED (Oxford Diffraction, 2003)
;
_computing_data_collection
;
CrysAlis CCD (Oxford Diffraction, 2003)
;
_computing_data_reduction 'CrysAlis RED'
_computing_molecular_graphics 'DIAMOND (Brandenburg, 2001)'
_computing_publication_material SHELXL97
_computing_structure_refinement 'SHELXL97 (Sheldrick, 1997)'
_computing_structure_solution 'SHELXS97 (Sheldrick, 1997)'
_diffrn_ambient_temperature 298(2)
_diffrn_measured_fraction_theta_full 0.924
_diffrn_measured_fraction_theta_max 0.924
_diffrn_measurement_device_type
;
Oxford Xcalibur with Sapphire CCD area detector
;
_diffrn_measurement_method '\w and \f'
_diffrn_radiation_monochromator graphite
_diffrn_radiation_source 'fine-focus sealed tube'
_diffrn_radiation_type MoK\a
_diffrn_radiation_wavelength 0.71073
_diffrn_reflns_av_R_equivalents 0.0417
_diffrn_reflns_av_sigmaI/netI 0.0407
_diffrn_reflns_limit_h_max 11
_diffrn_reflns_limit_h_min -10
_diffrn_reflns_limit_k_max 14
_diffrn_reflns_limit_k_min -14
_diffrn_reflns_limit_l_max 32
_diffrn_reflns_limit_l_min -32
_diffrn_reflns_number 27463
_diffrn_reflns_theta_full 30.08
_diffrn_reflns_theta_max 30.08
_diffrn_reflns_theta_min 2.58
_exptl_absorpt_coefficient_mu 5.106
_exptl_absorpt_correction_T_max 0.772
_exptl_absorpt_correction_T_min 0.640
_exptl_absorpt_correction_type numerical
_exptl_absorpt_process_details
;
[CrysAlis RED (Oxford Diffraction, 2003); analytical numeric absorption
correction using a multifaceted crystal model based on expressions derived by
R.C. Clark & J.S. Reid (Reference?).
;
_exptl_crystal_colour blue
_exptl_crystal_density_diffrn 3.523
_exptl_crystal_density_method 'not measured'
_exptl_crystal_description prism
_exptl_crystal_F_000 2012
_exptl_crystal_size_max 0.080
_exptl_crystal_size_mid 0.070
_exptl_crystal_size_min 0.055
_refine_diff_density_max 1.764
_refine_diff_density_min -1.361
_refine_ls_extinction_coef 0.00024(5)
_refine_ls_extinction_expression Fc^*^=kFc[1+0.001xFc^2^\l^3^/sin(2\q)]^-1/4^
_refine_ls_extinction_method 'SHELXL97 (Sheldrick, 1997)'
_refine_ls_goodness_of_fit_ref 1.345
_refine_ls_matrix_type full
_refine_ls_number_parameters 281
_refine_ls_number_reflns 5522
_refine_ls_number_restraints 0
_refine_ls_restrained_S_all 1.345
_refine_ls_R_factor_all 0.0637
_refine_ls_R_factor_gt 0.0439
_refine_ls_shift/su_max 0.000
_refine_ls_shift/su_mean 0.000
_refine_ls_structure_factor_coef Fsqd
_refine_ls_weighting_details 'calc w = 1/[\s^2^(Fo^2^)+(0.0257P)^2^+23.4209P] where P=(Fo^2^+2Fc^2^)/3'
_refine_ls_weighting_scheme calc
_refine_ls_wR_factor_gt 0.1024
_refine_ls_wR_factor_ref 0.1142
_reflns_number_gt 4488
_reflns_number_total 5522
_reflns_threshold_expression I>2\s(I)
_cod_data_source_file sq1222.cif
_cod_data_source_block II
_cod_depositor_comments
;
The following automatic conversions were performed:
'_symmetry_cell_setting' value 'Monoclinic' changed to 'monoclinic'
according to '/home/saulius/struct/CIF-dictionaries/cif_core.dic'
dictionary named 'cif_core.dic' version 2.4.1 from 2010-06-29.

Automatic conversion script
Id: cif_fix_enum 1527 2010-12-29 10:47:43Z saulius 

The following automatic conversions were performed:

'_symmetry_cell_setting' value 'Monoclinic' changed to 'monoclinic'
according to /home/saulius/struct/CIF-dictionaries/cif_core.dic
dictionary named 'cif_core.dic' version 2.4.1 from 2010-06-29.

Automatic conversion script
Id: cif_fix_values 1715 2011-07-08 13:25:40Z adriana 
;
_cod_original_sg_symbol_H-M 'P 21/n'
_cod_database_code 2015213
_cod_database_fobs_code 2015213

loop_
_symmetry_equiv_pos_as_xyz
'x, y, z'
'-x+1/2, y+1/2, -z+1/2'
'-x, -y, -z'
'x-1/2, -y-1/2, z-1/2'

loop_
_atom_site_label
_atom_site_fract_x
_atom_site_fract_y
_atom_site_fract_z
_atom_site_U_iso_or_equiv
_atom_site_adp_type
_atom_site_calc_flag
_atom_site_refinement_flags
_atom_site_occupancy
_atom_site_disorder_assembly
_atom_site_disorder_group
_atom_site_type_symbol
Mo1 0.33560(9) 0.41918(6) 0.17553(3) 0.01676(16) Uani d . 1 . . Mo
Mo2 0.35812(8) 0.40807(6) -0.06042(3) 0.01195(14) Uani d . 1 . . Mo
Mo3 0.70519(9) 0.09636(6) 0.18804(3) 0.01528(15) Uani d . 1 . . Mo
Mo4 0.37039(8) -0.07013(6) 0.06681(3) 0.01235(14) Uani d . 1 . . Mo
Mo5 0.14112(8) 0.25850(6) 0.05900(3) 0.01339(15) Uani d . 1 . . Mo
Co1 0.53059(13) 0.25021(9) 0.05966(4) 0.0121(2) Uani d . 1 . . Co
K1 0.5151(2) 0.24526(18) 0.30639(8) 0.0243(4) Uani d . 1 . . K
K2 0.1978(3) 0.06480(19) 0.19656(8) 0.0282(4) Uani d . 1 . . K
K3 0.8639(2) -0.00366(18) 0.06670(8) 0.0225(4) Uani d . 1 . . K
K4 0.1413(2) -0.35491(17) 0.04668(9) 0.0245(4) Uani d . 1 . . K
K5 0.4913(3) 0.75918(18) 0.18770(8) 0.0261(4) Uani d . 1 . . K
K6 -0.1386(3) 0.40468(19) 0.16073(9) 0.0306(5) Uani d . 1 . . K
O1 0.3421(7) 0.3196(5) 0.0041(2) 0.0160(11) Uani d . 1 . . O
O2 0.3465(7) -0.1467(5) 0.0016(2) 0.0168(11) Uani d . 1 . . O
O3 0.6609(7) 0.1789(5) 0.1247(2) 0.0181(12) Uani d . 1 . . O
O4 0.3458(7) 0.3293(5) 0.1109(2) 0.0159(11) Uani d . 1 . . O
O5 0.0463(7) 0.1703(6) 0.0057(2) 0.0210(12) Uani d . 1 . . O
O6 0.8534(8) -0.0235(5) 0.1772(3) 0.0234(13) Uani d . 1 . . O
O7 0.2023(7) 0.3627(5) -0.1070(2) 0.0215(12) Uani d . 1 . . O
O8 0.3419(7) 0.5766(5) -0.0501(2) 0.0195(12) Uani d . 1 . . O
O9 0.3407(7) 0.1020(5) 0.0617(2) 0.0181(12) Uani d . 1 . . O
O10 0.0469(7) 0.4077(5) 0.0533(3) 0.0230(13) Uani d . 1 . . O
O11 0.2223(7) -0.1301(5) 0.1130(2) 0.0210(13) Uani d . 1 . . O
O12 0.0536(7) 0.1946(6) 0.1186(2) 0.0226(13) Uani d . 1 . . O
O13 0.5658(7) -0.1005(6) 0.0942(2) 0.0214(12) Uani d . 1 . . O
O14 0.5266(8) 0.0308(6) 0.2173(3) 0.0309(15) Uani d . 1 . . O
O15 0.5487(7) 0.3756(6) -0.0888(3) 0.0232(13) Uani d . 1 . . O
O16 0.7845(8) 0.2123(6) 0.2346(3) 0.0277(14) Uani d . 1 . . O
O17 0.2701(9) 0.3165(6) 0.2292(3) 0.0303(15) Uani d . 1 . . O
O18 0.1940(9) 0.5456(6) 0.1716(3) 0.0346(17) Uani d . 1 . . O
O19 0.5268(9) 0.4815(7) 0.1948(3) 0.0374(17) Uani d . 1 . . O

loop_
_atom_site_aniso_label
_atom_site_aniso_U_11
_atom_site_aniso_U_22
_atom_site_aniso_U_33
_atom_site_aniso_U_12
_atom_site_aniso_U_13
_atom_site_aniso_U_23
Mo1 0.0248(4) 0.0142(3) 0.0112(3) 0.0021(3) -0.0002(3) -0.0024(2)
Mo2 0.0148(3) 0.0111(3) 0.0099(3) -0.0011(2) -0.0010(2) 0.0010(2)
Mo3 0.0195(3) 0.0136(3) 0.0127(3) 0.0015(2) 0.0014(3) 0.0010(2)
Mo4 0.0156(3) 0.0106(3) 0.0108(3) 0.0000(2) 0.0005(2) -0.0003(2)
Mo5 0.0134(3) 0.0133(3) 0.0134(3) -0.0009(2) -0.0002(2) 0.0006(2)
Co1 0.0153(5) 0.0103(4) 0.0107(5) 0.0007(4) 0.0003(4) 0.0001(4)
K1 0.0271(10) 0.0206(8) 0.0253(10) -0.0030(7) -0.0005(8) 0.0010(7)
K2 0.0374(11) 0.0238(9) 0.0233(10) 0.0021(8) -0.0026(9) -0.0008(7)
K3 0.0248(9) 0.0252(9) 0.0175(9) -0.0018(7) 0.0053(7) -0.0040(7)
K4 0.0235(9) 0.0173(8) 0.0324(11) -0.0016(7) -0.0059(8) 0.0015(7)
K5 0.0397(12) 0.0207(9) 0.0179(9) 0.0024(8) -0.0049(8) 0.0031(7)
K6 0.0318(11) 0.0227(9) 0.0375(12) 0.0026(8) 0.0028(9) 0.0086(8)
O1 0.015(3) 0.019(3) 0.014(3) -0.004(2) -0.001(2) 0.003(2)
O2 0.021(3) 0.019(3) 0.011(3) 0.004(2) -0.001(2) -0.004(2)
O3 0.023(3) 0.017(3) 0.014(3) 0.003(2) -0.006(2) 0.003(2)
O4 0.018(3) 0.018(3) 0.011(3) 0.001(2) 0.000(2) -0.003(2)
O5 0.020(3) 0.025(3) 0.018(3) -0.003(2) -0.001(2) -0.003(2)
O6 0.029(3) 0.019(3) 0.022(3) 0.011(2) -0.003(3) 0.004(2)
O7 0.025(3) 0.021(3) 0.018(3) -0.003(2) -0.010(2) 0.002(2)
O8 0.021(3) 0.010(2) 0.028(3) 0.000(2) 0.001(2) -0.002(2)
O9 0.019(3) 0.011(2) 0.024(3) 0.003(2) 0.003(2) 0.000(2)
O10 0.024(3) 0.015(3) 0.030(3) 0.002(2) -0.003(3) 0.001(2)
O11 0.025(3) 0.020(3) 0.018(3) -0.003(2) 0.010(2) 0.000(2)
O12 0.022(3) 0.026(3) 0.019(3) -0.001(2) 0.005(2) 0.005(2)
O13 0.022(3) 0.024(3) 0.018(3) -0.005(2) -0.006(2) 0.007(2)
O14 0.027(3) 0.033(3) 0.033(4) -0.006(3) 0.011(3) -0.001(3)
O15 0.017(3) 0.028(3) 0.025(3) 0.001(2) 0.007(3) -0.001(3)
O16 0.040(4) 0.024(3) 0.019(3) -0.001(3) -0.008(3) 0.000(3)
O17 0.045(4) 0.027(3) 0.019(3) 0.001(3) 0.005(3) 0.004(3)
O18 0.045(4) 0.028(3) 0.031(4) 0.016(3) 0.015(3) 0.004(3)
O19 0.042(4) 0.038(4) 0.033(4) -0.010(3) -0.010(3) -0.004(3)

loop_
_atom_type_symbol
_atom_type_description
_atom_type_scat_dispersion_real
_atom_type_scat_dispersion_imag
_atom_type_scat_source
K K 0.2009 0.2494 'International Tables Vol C Tables 4.2.6.8 and 6.1.1.4'
Co Co 0.3494 0.9721 'International Tables Vol C Tables 4.2.6.8 and 6.1.1.4'
Mo Mo -1.6832 0.6857 'International Tables Vol C Tables 4.2.6.8 and 6.1.1.4'
O O 0.0106 0.0060 'International Tables Vol C Tables 4.2.6.8 and 6.1.1.4'

loop_
_geom_angle_atom_site_label_1
_geom_angle_atom_site_label_2
_geom_angle_atom_site_label_3
_geom_angle_site_symmetry_1
_geom_angle_site_symmetry_3
_geom_angle
O19 Mo1 O18 . . 108.4(4)
O19 Mo1 O17 . . 107.6(3)
O18 Mo1 O17 . . 107.0(3)
O19 Mo1 O4 . . 111.8(3)
O18 Mo1 O4 . . 112.0(3)
O17 Mo1 O4 . . 109.8(3)
O19 Mo1 K2 . 2 71.1(3)
O18 Mo1 K2 . 2 70.2(2)
O17 Mo1 K2 . 2 65.1(2)
O4 Mo1 K2 . 2 174.88(17)
O19 Mo1 K5 . . 48.1(2)
O18 Mo1 K5 . . 61.0(3)
O17 Mo1 K5 . . 127.8(2)
O4 Mo1 K5 . . 121.92(17)
K2 Mo1 K5 2 . 63.19(5)
O19 Mo1 K6 . . 157.4(3)
O18 Mo1 K6 . . 51.1(3)
O17 Mo1 K6 . . 74.8(2)
O4 Mo1 K6 . . 87.47(18)
K2 Mo1 K6 2 . 90.66(5)
K5 Mo1 K6 . . 112.09(5)
O19 Mo1 K2 . . 125.1(2)
O18 Mo1 K2 . . 122.2(2)
O17 Mo1 K2 . . 40.7(2)
O4 Mo1 K2 . . 69.13(17)
K2 Mo1 K2 2 . 105.75(3)
K5 Mo1 K2 . . 167.69(5)
K6 Mo1 K2 . . 71.82(5)
O19 Mo1 K1 . . 68.5(2)
O18 Mo1 K1 . . 128.9(2)
O17 Mo1 K1 . . 40.3(2)
O4 Mo1 K1 . . 116.00(17)
K2 Mo1 K1 2 . 60.61(5)
K5 Mo1 K1 . . 104.49(4)
K6 Mo1 K1 . . 114.60(5)
K2 Mo1 K1 . . 63.87(4)
O15 Mo2 O7 . . 109.3(3)
O15 Mo2 O8 . . 108.5(3)
O7 Mo2 O8 . . 107.7(3)
O15 Mo2 O1 . . 108.5(3)
O7 Mo2 O1 . . 111.1(3)
O8 Mo2 O1 . . 111.8(3)
O15 Mo2 K6 . 3_565 105.9(2)
O7 Mo2 K6 . 3_565 50.09(19)
O8 Mo2 K6 . 3_565 61.4(2)
O1 Mo2 K6 . 3_565 145.12(18)
O15 Mo2 K5 . 3_665 44.2(2)
O7 Mo2 K5 . 3_665 65.4(2)
O8 Mo2 K5 . 3_665 126.7(2)
O1 Mo2 K5 . 3_665 119.89(18)
K6 Mo2 K5 3_565 3_665 81.78(5)
O15 Mo2 K4 . 1_565 141.2(2)
O7 Mo2 K4 . 1_565 105.5(2)
O8 Mo2 K4 . 1_565 42.81(19)
O1 Mo2 K4 . 1_565 73.60(18)
K6 Mo2 K4 3_565 1_565 83.53(5)
K5 Mo2 K4 3_665 1_565 165.28(4)
O15 Mo2 K4 . 3 153.0(2)
O7 Mo2 K4 . 3 46.5(2)
O8 Mo2 K4 . 3 92.69(19)
O1 Mo2 K4 . 3 77.33(17)
K6 Mo2 K4 3_565 3 69.28(4)
K5 Mo2 K4 3_665 3 109.55(5)
K4 Mo2 K4 1_565 3 65.75(5)
O15 Mo2 K4 . 3_655 28.4(2)
O7 Mo2 K4 . 3_655 136.1(2)
O8 Mo2 K4 . 3_655 101.33(19)
O1 Mo2 K4 . 3_655 86.75(17)
K6 Mo2 K4 3_565 3_655 127.71(5)
K5 Mo2 K4 3_665 3_655 70.96(4)
K4 Mo2 K4 1_565 3_655 118.14(3)
K4 Mo2 K4 3 3_655 161.87(5)
O6 Mo3 O14 . . 110.7(3)
O6 Mo3 O16 . . 109.7(3)
O14 Mo3 O16 . . 107.5(3)
O6 Mo3 O3 . . 110.0(3)
O14 Mo3 O3 . . 112.1(3)
O16 Mo3 O3 . . 106.7(3)
O6 Mo3 K3 . . 51.9(2)
O14 Mo3 K3 . . 123.7(2)
O16 Mo3 K3 . . 128.7(2)
O3 Mo3 K3 . . 58.47(18)
O6 Mo3 K6 . 1_655 111.9(2)
O14 Mo3 K6 . 1_655 136.9(2)
O16 Mo3 K6 . 1_655 50.9(2)
O3 Mo3 K6 . 1_655 57.95(18)
K3 Mo3 K6 . 1_655 88.59(5)
O6 Mo3 K1 . . 136.2(2)
O14 Mo3 K1 . . 59.1(2)
O16 Mo3 K1 . . 49.9(2)
O3 Mo3 K1 . . 113.06(18)
K3 Mo3 K1 . . 171.43(5)
K6 Mo3 K1 1_655 . 85.20(5)
O6 Mo3 K5 . 1_545 70.5(2)
O14 Mo3 K5 . 1_545 44.4(2)
O16 Mo3 K5 . 1_545 140.4(2)
O3 Mo3 K5 . 1_545 110.14(18)
K3 Mo3 K5 . 1_545 84.00(5)
K6 Mo3 K5 1_655 1_545 168.09(5)
K1 Mo3 K5 . 1_545 101.12(4)
O6 Mo3 K2 . 1_655 42.8(2)
O14 Mo3 K2 . 1_655 140.5(2)
O16 Mo3 K2 . 1_655 70.7(2)
O3 Mo3 K2 . 1_655 105.77(19)
K3 Mo3 K2 . 1_655 68.36(5)
K6 Mo3 K2 1_655 1_655 73.98(5)
K1 Mo3 K2 . 1_655 115.29(5)
K5 Mo3 K2 1_545 1_655 111.53(4)
O6 Mo3 K2 . . 129.4(2)
O14 Mo3 K2 . . 28.9(2)
O16 Mo3 K2 . . 112.1(2)
O3 Mo3 K2 . . 83.84(19)
K3 Mo3 K2 . . 114.05(5)
K6 Mo3 K2 1_655 . 116.27(5)
K1 Mo3 K2 . . 63.98(4)
K5 Mo3 K2 1_545 . 59.22(4)
K2 Mo3 K2 1_655 . 169.05(6)
O13 Mo4 O11 . . 108.4(3)
O13 Mo4 O2 . . 110.3(3)
O11 Mo4 O2 . . 109.8(3)
O13 Mo4 O9 . . 109.0(3)
O11 Mo4 O9 . . 107.6(3)
O2 Mo4 O9 . . 111.6(3)
O13 Mo4 K4 . . 112.03(19)
O11 Mo4 K4 . . 55.30(19)
O2 Mo4 K4 . . 56.60(18)
O9 Mo4 K4 . . 138.78(18)
O13 Mo4 K5 . 1_545 49.77(19)
O11 Mo4 K5 . 1_545 58.8(2)
O2 Mo4 K5 . 1_545 122.34(18)
O9 Mo4 K5 . 1_545 125.87(19)
K4 Mo4 K5 . 1_545 80.40(5)
O13 Mo4 K2 . . 95.5(2)
O11 Mo4 K2 . . 48.19(19)
O2 Mo4 K2 . . 151.64(19)
O9 Mo4 K2 . . 68.62(18)
K4 Mo4 K2 . . 103.34(5)
K5 Mo4 K2 1_545 . 66.10(5)
O13 Mo4 K3 . 3_655 143.4(2)
O11 Mo4 K3 . 3_655 106.0(2)
O2 Mo4 K3 . 3_655 44.57(18)
O9 Mo4 K3 . 3_655 71.20(19)
K4 Mo4 K3 . 3_655 78.25(5)
K5 Mo4 K3 1_545 3_655 158.52(5)
K2 Mo4 K3 . 3_655 116.92(5)
O13 Mo4 K3 . . 30.50(19)
O11 Mo4 K3 . . 137.5(2)
O2 Mo4 K3 . . 99.90(18)
O9 Mo4 K3 . . 87.78(18)
K4 Mo4 K3 . . 131.28(4)
K5 Mo4 K3 1_545 . 79.90(5)
K2 Mo4 K3 . . 108.41(5)
K3 Mo4 K3 3_655 . 116.43(3)
O10 Mo5 O12 . . 102.9(3)
O10 Mo5 O5 . . 102.8(3)
O12 Mo5 O5 . . 103.4(3)
O10 Mo5 O4 . . 94.2(2)
O12 Mo5 O4 . . 88.0(2)
O5 Mo5 O4 . . 156.6(2)
O10 Mo5 O1 . . 91.2(2)
O12 Mo5 O1 . . 156.5(3)
O5 Mo5 O1 . . 91.4(2)
O4 Mo5 O1 . . 72.1(2)
O10 Mo5 O9 . . 161.2(2)
O12 Mo5 O9 . . 90.0(2)
O5 Mo5 O9 . . 87.2(2)
O4 Mo5 O9 . . 72.3(2)
O1 Mo5 O9 . . 72.4(2)
O10 Mo5 K3 . 1_455 114.6(2)
O12 Mo5 K3 . 1_455 53.1(2)
O5 Mo5 K3 . 1_455 50.47(19)
O4 Mo5 K3 . 1_455 134.68(15)
O1 Mo5 K3 . 1_455 136.54(15)
O9 Mo5 K3 . 1_455 84.16(14)
O10 Mo5 K4 . 3 54.0(2)
O12 Mo5 K4 . 3 116.1(2)
O5 Mo5 K4 . 3 49.1(2)
O4 Mo5 K4 . 3 142.36(14)
O1 Mo5 K4 . 3 87.48(15)
O9 Mo5 K4 . 3 131.79(15)
K3 Mo5 K4 1_455 3 81.56(5)
O10 Mo5 K6 . . 54.0(2)
O12 Mo5 K6 . . 49.2(2)
O5 Mo5 K6 . . 116.2(2)
O4 Mo5 K6 . . 86.79(14)
O1 Mo5 K6 . . 138.25(15)
O9 Mo5 K6 . . 135.26(15)
K3 Mo5 K6 1_455 . 83.55(5)
K4 Mo5 K6 3 . 88.35(5)
O10 Mo5 K2 . . 125.1(2)
O12 Mo5 K2 . . 31.3(2)
O5 Mo5 K2 . . 113.8(2)
O4 Mo5 K2 . . 66.77(15)
O1 Mo5 K2 . . 125.59(15)
O9 Mo5 K2 . . 62.37(15)
K3 Mo5 K2 1_455 . 68.04(5)
K4 Mo5 K2 3 . 145.64(5)
K6 Mo5 K2 . . 73.13(5)
O10 Mo5 K4 . 1_565 26.1(2)
O12 Mo5 K4 . 1_565 116.2(2)
O5 Mo5 K4 . 1_565 117.9(2)
O4 Mo5 K4 . 1_565 72.94(14)
O1 Mo5 K4 . 1_565 70.59(14)
O9 Mo5 K4 . 1_565 135.15(14)
K3 Mo5 K4 1_455 1_565 140.67(5)
K4 Mo5 K4 3 1_565 70.50(5)
K6 Mo5 K4 . 1_565 68.89(4)
K2 Mo5 K4 . 1_565 125.15(5)
O10 Mo5 K3 . 3_655 121.8(2)
O12 Mo5 K3 . 3_655 111.9(2)
O5 Mo5 K3 . 3_655 25.91(19)
O4 Mo5 K3 . 3_655 130.77(14)
O1 Mo5 K3 . 3_655 74.59(15)
O9 Mo5 K3 . 3_655 63.62(15)
K3 Mo5 K3 1_455 3_655 62.19(5)
K4 Mo5 K3 3 3_655 68.97(4)
K6 Mo5 K3 . 3_655 140.63(5)
K2 Mo5 K3 . 3_655 107.73(4)
K4 Mo5 K3 1_565 3_655 126.78(4)
O3 Co1 O8 . 3_665 98.6(2)
O3 Co1 O2 . 3_655 96.7(2)
O8 Co1 O2 3_665 3_655 97.1(2)
O3 Co1 O4 . . 92.9(2)
O8 Co1 O4 3_665 . 94.8(2)
O2 Co1 O4 3_655 . 163.4(2)
O3 Co1 O1 . . 165.9(2)
O8 Co1 O1 3_665 . 89.3(2)
O2 Co1 O1 3_655 . 93.9(2)
O4 Co1 O1 . . 74.7(2)
O3 Co1 O9 . . 94.8(2)
O8 Co1 O9 3_665 . 164.1(2)
O2 Co1 O9 3_655 . 89.6(2)
O4 Co1 O9 . . 76.0(2)
O1 Co1 O9 . . 75.9(2)
O3 Co1 K3 . . 49.06(16)
O8 Co1 K3 3_665 . 104.73(16)
O2 Co1 K3 3_655 . 47.75(15)
O4 Co1 K3 . . 138.85(15)
O1 Co1 K3 . . 139.86(16)
O9 Co1 K3 . . 90.46(14)
O3 Co1 K4 . 3_655 105.42(17)
O8 Co1 K4 3_665 3_655 48.81(16)
O2 Co1 K4 3_655 3_655 48.57(16)
O4 Co1 K4 . 3_655 140.65(15)
O1 Co1 K4 . 3_655 88.60(15)
O9 Co1 K4 . 3_655 134.63(16)
K3 Co1 K4 . 3_655 74.44(4)
O3 Co1 K6 . 1_655 47.46(16)
O8 Co1 K6 3_665 1_655 52.16(17)
O2 Co1 K6 3_655 1_655 108.93(16)
O4 Co1 K6 . 1_655 87.51(15)
O1 Co1 K6 . 1_655 136.34(15)
O9 Co1 K6 . 1_655 138.38(16)
K3 Co1 K6 . 1_655 77.18(5)
K4 Co1 K6 3_655 1_655 80.43(5)
O6 K1 O18 2_655 2_545 154.8(2)
O6 K1 O17 2_655 . 98.0(2)
O18 K1 O17 2_545 . 84.1(2)
O6 K1 O7 2_655 4_666 92.21(19)
O18 K1 O7 2_545 4_666 83.1(2)
O17 K1 O7 . 4_666 166.7(2)
O6 K1 O16 2_655 . 83.77(19)
O18 K1 O16 2_545 . 120.8(2)
O17 K1 O16 . . 99.5(2)
O7 K1 O16 4_666 . 89.92(19)
O6 K1 O11 2_655 2 76.90(18)
O18 K1 O11 2_545 2 78.55(19)
O17 K1 O11 . 2 82.48(18)
O7 K1 O11 4_666 2 91.68(18)
O16 K1 O11 . 2 160.65(18)
O6 K1 O14 2_655 . 137.58(19)
O18 K1 O14 2_545 . 67.33(19)
O17 K1 O14 . . 75.73(19)
O7 K1 O14 4_666 . 102.24(19)
O16 K1 O14 . . 56.98(17)
O11 K1 O14 2 . 140.89(18)
O6 K1 Mo3 2_655 . 109.42(15)
O18 K1 Mo3 2_545 . 95.72(15)
O17 K1 Mo3 . . 83.61(14)
O7 K1 Mo3 4_666 . 101.00(13)
O16 K1 Mo3 . . 28.59(13)
O11 K1 Mo3 2 . 165.42(14)
O14 K1 Mo3 . . 28.98(12)
O6 K1 K2 2_655 2 51.89(15)
O18 K1 K2 2_545 2 113.09(17)
O17 K1 K2 . 2 55.41(14)
O7 K1 K2 4_666 2 127.81(14)
O16 K1 K2 . 2 117.01(14)
O11 K1 K2 2 2 48.76(11)
O14 K1 K2 . 2 129.93(15)
Mo3 K1 K2 . 2 124.38(6)
O6 K1 K6 2_655 2_545 135.65(16)
O18 K1 K6 2_545 2_545 53.66(17)
O17 K1 K6 . 2_545 124.94(15)
O7 K1 K6 4_666 2_545 47.61(12)
O16 K1 K6 . 2_545 79.13(14)
O11 K1 K6 2 2_545 115.64(12)
O14 K1 K6 . 2_545 57.41(14)
Mo3 K1 K6 . 2_545 69.56(5)
K2 K1 K6 2 2_545 163.87(7)
O6 K1 Mo1 2_655 . 81.21(15)
O18 K1 Mo1 2_545 . 106.54(17)
O17 K1 Mo1 . . 24.06(14)
O7 K1 Mo1 4_666 . 169.05(15)
O16 K1 Mo1 . . 80.71(13)
O11 K1 Mo1 2 . 95.30(12)
O14 K1 Mo1 . . 77.44(14)
Mo3 K1 Mo1 . . 73.30(4)
K2 K1 Mo1 2 . 53.73(4)
K6 K1 Mo1 2_545 . 134.53(6)
O6 K1 K4 2_655 2 103.68(15)
O18 K1 K4 2_545 2 54.26(15)
O17 K1 K4 . 2 116.12(15)
O7 K1 K4 4_666 2 52.69(13)
O16 K1 K4 . 2 141.63(14)
O11 K1 K4 2 2 47.14(11)
O14 K1 K4 . 2 116.87(13)
Mo3 K1 K4 . 2 138.47(6)
K2 K1 K4 2 2 95.69(6)
K6 K1 K4 2_545 2 69.31(5)
Mo1 K1 K4 . 2 137.34(6)
O12 K2 O14 . . 129.2(2)
O12 K2 O17 . . 79.0(2)
O14 K2 O17 . . 82.5(2)
O12 K2 O11 . . 83.57(19)
O14 K2 O11 . . 87.8(2)
O17 K2 O11 . . 147.60(19)
O12 K2 O6 . 1_455 68.39(18)
O14 K2 O6 . 1_455 154.49(19)
O17 K2 O6 . 1_455 121.9(2)
O11 K2 O6 . 1_455 75.12(17)
O12 K2 O17 . 2_545 151.2(2)
O14 K2 O17 . 2_545 73.5(2)
O17 K2 O17 . 2_545 126.12(8)
O11 K2 O17 . 2_545 79.54(17)
O6 K2 O17 1_455 2_545 84.69(18)
O12 K2 O18 . 2_545 148.0(2)
O14 K2 O18 . 2_545 64.42(19)
O17 K2 O18 . 2_545 74.38(18)
O11 K2 O18 . 2_545 128.19(18)
O6 K2 O18 1_455 2_545 111.79(18)
O17 K2 O18 2_545 2_545 51.79(17)
O12 K2 O19 . 2_545 117.83(19)
O14 K2 O19 . 2_545 111.2(2)
O17 K2 O19 . 2_545 97.68(19)
O11 K2 O19 . 2_545 114.62(18)
O6 K2 O19 1_455 2_545 61.58(18)
O17 K2 O19 2_545 2_545 51.61(17)
O18 K2 O19 2_545 2_545 50.33(17)
O12 K2 Mo1 . 2_545 147.33(15)
O14 K2 Mo1 . 2_545 82.27(15)
O17 K2 Mo1 . 2_545 100.03(14)
O11 K2 Mo1 . 2_545 109.22(13)
O6 K2 Mo1 1_455 2_545 85.57(13)
O17 K2 Mo1 2_545 2_545 30.57(12)
O18 K2 Mo1 2_545 2_545 29.77(11)
O19 K2 Mo1 2_545 2_545 29.52(12)
O12 K2 Mo4 . . 75.58(14)
O14 K2 Mo4 . . 74.43(15)
O17 K2 Mo4 . . 120.80(15)
O11 K2 Mo4 . . 27.23(11)
O6 K2 Mo4 1_455 . 96.37(13)
O17 K2 Mo4 2_545 . 98.25(12)
O18 K2 Mo4 2_545 . 133.95(14)
O19 K2 Mo4 2_545 . 141.43(14)
Mo1 K2 Mo4 2_545 . 128.63(6)
O12 K2 K1 . 2_545 104.24(15)
O14 K2 K1 . 2_545 109.66(15)
O17 K2 K1 . 2_545 158.67(16)
O11 K2 K1 . 2_545 52.86(12)
O6 K2 K1 1_455 2_545 44.84(11)
O17 K2 K1 2_545 2_545 47.08(13)
O18 K2 K1 2_545 2_545 94.65(12)
O19 K2 K1 2_545 2_545 61.90(14)
Mo1 K2 K1 2_545 2_545 65.66(5)
Mo4 K2 K1 . 2_545 80.04(5)
O12 K2 K5 . 2_545 94.56(15)
O14 K2 K5 . 2_545 109.56(16)
O17 K2 K5 . 2_545 51.43(14)
O11 K2 K5 . 2_545 158.21(14)
O6 K2 K5 1_455 2_545 83.99(13)
O17 K2 K5 2_545 2_545 92.62(13)
O18 K2 K5 2_545 2_545 54.73(13)
O19 K2 K5 2_545 2_545 47.59(13)
Mo1 K2 K5 2_545 2_545 62.26(5)
Mo4 K2 K5 . 2_545 169.11(7)
K1 K2 K5 2_545 2_545 107.29(7)
O5 K3 O6 3_655 . 129.76(19)
O5 K3 O13 3_655 . 100.21(19)
O6 K3 O13 . . 71.74(19)
O5 K3 O5 3_655 1_655 85.35(19)
O6 K3 O5 . 1_655 127.2(2)
O13 K3 O5 . 1_655 148.89(19)
O5 K3 O2 3_655 3_655 98.40(18)
O6 K3 O2 . 3_655 126.75(17)
O13 K3 O2 . 3_655 79.51(17)
O5 K3 O2 1_655 3_655 69.39(17)
O5 K3 O12 3_655 1_655 129.16(19)
O6 K3 O12 . 1_655 68.88(18)
O13 K3 O12 . 1_655 129.55(19)
O5 K3 O12 1_655 1_655 58.47(17)
O2 K3 O12 3_655 1_655 100.06(17)
O5 K3 O3 3_655 . 160.16(19)
O6 K3 O3 . . 62.60(16)
O13 K3 O3 . . 67.07(18)
O5 K3 O3 1_655 . 98.09(17)
O2 K3 O3 3_655 . 65.16(16)
O12 K3 O3 1_655 . 67.43(17)
O5 K3 O11 3_655 1_655 73.46(17)
O6 K3 O11 . 1_655 71.07(17)
O13 K3 O11 . 1_655 122.69(17)
O5 K3 O11 1_655 1_655 88.32(16)
O2 K3 O11 3_655 1_655 157.02(16)
O12 K3 O11 1_655 1_655 71.26(16)
O3 K3 O11 . 1_655 125.99(16)
O5 K3 Mo3 3_655 . 155.62(15)
O6 K3 Mo3 . . 30.86(12)
O13 K3 Mo3 . . 63.36(13)
O5 K3 Mo3 1_655 . 118.21(13)
O2 K3 Mo3 3_655 . 96.09(12)
O12 K3 Mo3 1_655 . 66.61(12)
O3 K3 Mo3 . . 31.90(11)
O11 K3 Mo3 1_655 . 99.50(11)
O5 K3 Mo5 3_655 1_655 107.33(14)
O6 K3 Mo5 . 1_655 98.04(15)
O13 K3 Mo5 . 1_655 150.23(14)
O5 K3 Mo5 1_655 1_655 29.19(12)
O2 K3 Mo5 3_655 1_655 85.43(12)
O12 K3 Mo5 1_655 1_655 29.35(12)
O3 K3 Mo5 . 1_655 83.33(12)
O11 K3 Mo5 1_655 1_655 76.96(10)
Mo3 K3 Mo5 . 1_655 93.26(5)
O5 K3 Co1 3_655 . 130.28(15)
O6 K3 Co1 . . 93.84(13)
O13 K3 Co1 . . 68.45(13)
O5 K3 Co1 1_655 . 84.52(13)
O2 K3 Co1 3_655 . 33.21(11)
O12 K3 Co1 1_655 . 83.95(13)
O3 K3 Co1 . . 32.02(11)
O11 K3 Co1 1_655 . 154.22(12)
Mo3 K3 Co1 . . 63.01(4)
Mo5 K3 Co1 1_655 . 84.93(4)
O5 K3 Mo4 3_655 3_655 72.45(14)
O6 K3 Mo4 . 3_655 147.16(15)
O13 K3 Mo4 . 3_655 81.26(13)
O5 K3 Mo4 1_655 3_655 71.22(13)
O2 K3 Mo4 3_655 3_655 26.17(11)
O12 K3 Mo4 1_655 3_655 119.24(13)
O3 K3 Mo4 . 3_655 90.07(12)
O11 K3 Mo4 1_655 3_655 141.29(11)
Mo3 K3 Mo4 . 3_655 119.05(6)
Mo5 K3 Mo4 1_655 3_655 96.26(5)
Co1 K3 Mo4 . 3_655 58.20(3)
O10 K4 O15 1_545 3_655 99.99(19)
O10 K4 O5 1_545 3 122.22(19)
O15 K4 O5 3_655 3 137.22(19)
O10 K4 O10 1_545 3 73.7(2)
O15 K4 O10 3_655 3 140.85(19)
O5 K4 O10 3 3 57.65(17)
O10 K4 O11 1_545 . 142.8(2)
O15 K4 O11 3_655 . 69.73(18)
O5 K4 O11 3 . 79.22(18)
O10 K4 O11 3 . 136.65(18)
O10 K4 O2 1_545 . 153.03(19)
O15 K4 O2 3_655 . 70.99(17)
O5 K4 O2 3 . 68.02(17)
O10 K4 O2 3 . 96.97(17)
O11 K4 O2 . . 59.35(15)
O10 K4 O8 1_545 1_545 89.12(18)
O15 K4 O8 3_655 1_545 76.37(18)
O5 K4 O8 3 1_545 96.17(17)
O10 K4 O8 3 1_545 65.10(17)
O11 K4 O8 . 1_545 120.67(16)
O2 K4 O8 . 1_545 64.22(15)
O10 K4 O7 1_545 3 71.63(17)
O15 K4 O7 3_655 3 129.86(18)
O5 K4 O7 3 3 75.38(17)
O10 K4 O7 3 3 85.74(17)
O11 K4 O7 . 3 87.63(16)
O2 K4 O7 . 3 133.95(16)
O8 K4 O7 1_545 3 148.90(17)
O10 K4 O18 1_545 1_545 70.8(2)
O15 K4 O18 3_655 1_545 60.58(19)
O5 K4 O18 3 1_545 136.38(18)
O10 K4 O18 3 1_545 141.88(19)
O11 K4 O18 . 1_545 73.28(18)
O2 K4 O18 . 1_545 121.05(18)
O8 K4 O18 1_545 1_545 126.90(17)
O7 K4 O18 3 1_545 70.35(17)
O10 K4 Mo4 1_545 . 161.34(15)
O15 K4 Mo4 3_655 . 62.03(13)
O5 K4 Mo4 3 . 76.30(13)
O10 K4 Mo4 3 . 123.00(13)
O11 K4 Mo4 . . 29.92(11)
O2 K4 Mo4 . . 30.26(11)
O8 K4 Mo4 1_545 . 91.10(11)
O7 K4 Mo4 3 . 114.98(12)
O18 K4 Mo4 1_545 . 94.39(14)
O10 K4 Mo5 1_545 3 97.25(15)
O15 K4 Mo5 3_655 3 151.52(15)
O5 K4 Mo5 3 3 28.84(12)
O10 K4 Mo5 3 3 28.94(11)
O11 K4 Mo5 . 3 108.06(13)
O2 K4 Mo5 . 3 83.43(12)
O8 K4 Mo5 1_545 3 81.42(12)
O7 K4 Mo5 3 3 77.24(11)
O18 K4 Mo5 1_545 3 147.52(14)
Mo4 K4 Mo5 . 3 101.24(5)
O10 K4 Co1 1_545 3_655 120.90(15)
O15 K4 Co1 3_655 3_655 68.53(13)
O5 K4 Co1 3 3_655 82.85(13)
O10 K4 Co1 3 3_655 81.62(13)
O11 K4 Co1 . 3_655 89.44(12)
O2 K4 Co1 . 3_655 32.20(10)
O8 K4 Co1 1_545 3_655 32.15(10)
O7 K4 Co1 3 3_655 158.20(12)
O18 K4 Co1 1_545 3_655 129.10(14)
Mo4 K4 Co1 . 3_655 59.53(3)
Mo5 K4 Co1 3 3_655 83.18(5)
O16 K5 O13 2_655 1_565 121.7(2)
O16 K5 O15 2_655 3_665 126.2(2)
O13 K5 O15 1_565 3_665 65.53(18)
O16 K5 O19 2_655 . 73.0(2)
O13 K5 O19 1_565 . 123.3(2)
O15 K5 O19 3_665 . 64.0(2)
O16 K5 O14 2_655 1_565 86.5(2)
O13 K5 O14 1_565 1_565 70.76(19)
O15 K5 O14 3_665 1_565 134.8(2)
O19 K5 O14 . 1_565 159.2(2)
O16 K5 O17 2_655 2 92.4(2)
O13 K5 O17 1_565 2 127.43(19)
O15 K5 O17 3_665 2 126.94(19)
O19 K5 O17 . 2 103.2(2)
O14 K5 O17 1_565 2 73.22(18)
O16 K5 O11 2_655 1_565 166.85(19)
O13 K5 O11 1_565 1_565 58.29(16)
O15 K5 O11 3_665 1_565 66.71(17)
O19 K5 O11 . 1_565 118.76(19)
O14 K5 O11 1_565 1_565 81.21(18)
O17 K5 O11 2 1_565 79.55(18)
O16 K5 O18 2_655 . 116.98(19)
O13 K5 O18 1_565 . 115.14(18)
O15 K5 O18 3_665 . 58.89(17)
O19 K5 O18 . . 53.75(19)
O14 K5 O18 1_565 . 138.46(18)
O17 K5 O18 2 . 72.12(18)
O11 K5 O18 1_565 . 70.65(16)
O16 K5 O7 2_655 3_665 80.99(18)
O13 K5 O7 1_565 3_665 63.91(16)
O15 K5 O7 3_665 3_665 53.13(16)
O19 K5 O7 . 3_665 66.04(18)
O14 K5 O7 1_565 3_665 115.37(17)
O17 K5 O7 2 3_665 168.56(17)
O11 K5 O7 1_565 3_665 108.56(15)
O18 K5 O7 . 3_665 102.47(15)
O16 K5 Mo4 2_655 1_565 149.20(16)
O13 K5 Mo4 1_565 1_565 28.59(12)
O15 K5 Mo4 3_665 1_565 60.99(13)
O19 K5 Mo4 . 1_565 124.84(16)
O14 K5 Mo4 1_565 1_565 75.22(15)
O17 K5 Mo4 2 1_565 105.38(14)
O11 K5 Mo4 1_565 1_565 29.76(10)
O18 K5 Mo4 . 1_565 92.65(13)
O7 K5 Mo4 3_665 1_565 84.69(11)
O16 K5 Mo2 2_655 3_665 105.83(16)
O13 K5 Mo2 1_565 3_665 59.71(13)
O15 K5 Mo2 3_665 3_665 25.60(12)
O19 K5 Mo2 . 3_665 63.64(16)
O14 K5 Mo2 1_565 3_665 128.03(14)
O17 K5 Mo2 2 3_665 151.88(15)
O11 K5 Mo2 1_565 3_665 85.62(11)
O18 K5 Mo2 . 3_665 80.49(12)
O7 K5 Mo2 3_665 3_665 27.64(10)
Mo4 K5 Mo2 1_565 3_665 69.08(4)
O16 K5 Mo1 2_655 . 96.24(14)
O13 K5 Mo1 1_565 . 120.47(14)
O15 K5 Mo1 3_665 . 54.97(13)
O19 K5 Mo1 . . 26.38(15)
O14 K5 Mo1 1_565 . 163.17(14)
O17 K5 Mo1 2 . 90.05(13)
O11 K5 Mo1 1_565 . 94.18(12)
O18 K5 Mo1 . . 27.63(11)
O7 K5 Mo1 3_665 . 81.45(10)
Mo4 K5 Mo1 1_565 . 108.44(5)
Mo2 K5 Mo1 3_665 . 67.21(4)
O16 K6 O7 1_455 3_565 152.7(2)
O16 K6 O12 1_455 . 78.88(18)
O7 K6 O12 3_565 . 126.14(19)
O16 K6 O19 1_455 1_455 78.4(2)
O7 K6 O19 3_565 1_455 74.4(2)
O12 K6 O19 . 1_455 143.8(2)
O16 K6 O3 1_455 1_455 59.51(17)
O7 K6 O3 3_565 1_455 116.72(17)
O12 K6 O3 . 1_455 65.92(17)
O19 K6 O3 1_455 1_455 78.31(18)
O16 K6 O10 1_455 . 133.22(19)
O7 K6 O10 3_565 . 71.32(17)
O12 K6 O10 . . 54.93(16)
O19 K6 O10 1_455 . 134.9(2)
O3 K6 O10 1_455 . 91.74(17)
O16 K6 O18 1_455 . 119.6(2)
O7 K6 O18 3_565 . 77.48(18)
O12 K6 O18 . . 85.18(18)
O19 K6 O18 1_455 . 130.72(19)
O3 K6 O18 1_455 . 150.97(18)
O10 K6 O18 . . 67.98(18)
O16 K6 O8 1_455 3_565 118.70(18)
O7 K6 O8 3_565 3_565 56.98(16)
O12 K6 O8 . 3_565 91.37(17)
O19 K6 O8 1_455 3_565 75.48(18)
O3 K6 O8 1_455 3_565 61.35(15)
O10 K6 O8 . 3_565 61.52(16)
O18 K6 O8 . 3_565 119.56(18)
O16 K6 O14 1_455 2 76.80(18)
O7 K6 O14 3_565 2 96.83(18)
O12 K6 O14 . 2 117.99(18)
O19 K6 O14 1_455 2 83.43(18)
O3 K6 O14 1_455 2 135.05(17)
O10 K6 O14 . 2 128.67(17)
O18 K6 O14 . 2 60.69(17)
O8 K6 O14 3_565 2 149.79(16)
O16 K6 Mo3 1_455 1_455 29.77(13)
O7 K6 Mo3 3_565 1_455 144.49(14)
O12 K6 Mo3 . 1_455 64.59(12)
O19 K6 Mo3 1_455 1_455 82.00(15)
O3 K6 Mo3 1_455 1_455 30.63(11)
O10 K6 Mo3 . 1_455 110.83(13)
O18 K6 Mo3 . 1_455 137.40(14)
O8 K6 Mo3 3_565 1_455 91.83(11)
O14 K6 Mo3 2 1_455 106.57(13)
O16 K6 Mo2 1_455 3_565 136.28(16)
O7 K6 Mo2 3_565 3_565 28.66(12)
O12 K6 Mo2 . 3_565 116.05(14)
O19 K6 Mo2 1_455 3_565 65.97(15)
O3 K6 Mo2 1_455 3_565 88.07(12)
O10 K6 Mo2 . 3_565 69.87(12)
O18 K6 Mo2 . 3_565 103.06(14)
O8 K6 Mo2 3_565 3_565 29.81(10)
O14 K6 Mo2 2 3_565 120.94(13)
Mo3 K6 Mo2 1_455 3_565 116.69(6)
O16 K6 Mo5 1_455 . 106.25(15)
O7 K6 Mo5 3_565 . 98.97(14)
O12 K6 Mo5 . . 27.41(12)
O19 K6 Mo5 1_455 . 150.47(16)
O3 K6 Mo5 1_455 . 79.40(12)
O10 K6 Mo5 . . 27.65(11)
O18 K6 Mo5 . . 73.17(13)
O8 K6 Mo5 3_565 . 76.93(11)
O14 K6 Mo5 2 . 126.09(13)
Mo3 K6 Mo5 1_455 . 88.57(5)
Mo2 K6 Mo5 3_565 . 94.22(5)
Mo2 O1 Co1 . . 130.6(3)
Mo2 O1 Mo5 . . 136.4(3)
Co1 O1 Mo5 . . 92.7(2)
Mo4 O2 Co1 . 3_655 144.4(3)
Mo4 O2 K3 . 3_655 109.3(2)
Co1 O2 K3 3_655 3_655 99.0(2)
Mo4 O2 K4 . . 93.1(2)
Co1 O2 K4 3_655 . 99.2(2)
K3 O2 K4 3_655 . 106.57(19)
Mo3 O3 Co1 . . 159.9(3)
Mo3 O3 K3 . . 89.6(2)
Co1 O3 K3 . . 98.9(2)
Mo3 O3 K6 . 1_655 91.4(2)
Co1 O3 K6 . 1_655 102.4(2)
K3 O3 K6 . 1_655 110.49(19)
Mo1 O4 Co1 . . 137.7(3)
Mo1 O4 Mo5 . . 128.4(3)
Co1 O4 Mo5 . . 93.9(2)
Mo5 O5 K3 . 3_655 136.8(3)
Mo5 O5 K4 . 3 102.0(2)
K3 O5 K4 3_655 3 108.3(2)
Mo5 O5 K3 . 1_455 100.3(3)
K3 O5 K3 3_655 1_455 94.65(19)
K4 O5 K3 3 1_455 114.1(2)
Mo3 O6 K1 . 2_645 153.5(3)
Mo3 O6 K3 . . 97.2(2)
K1 O6 K3 2_645 . 101.6(2)
Mo3 O6 K2 . 1_655 113.5(3)
K1 O6 K2 2_645 1_655 83.27(17)
K3 O6 K2 . 1_655 95.3(2)
Mo2 O7 K6 . 3_565 101.3(2)
Mo2 O7 K1 . 4_565 165.8(3)
K6 O7 K1 3_565 4_565 84.42(17)
Mo2 O7 K4 . 3 109.9(3)
K6 O7 K4 3_565 3 94.58(18)
K1 O7 K4 4_565 3 82.30(16)
Mo2 O7 K5 . 3_665 87.0(2)
K6 O7 K5 3_565 3_665 100.65(18)
K1 O7 K5 4_565 3_665 79.16(15)
K4 O7 K5 3 3_665 154.6(2)
Mo2 O8 Co1 . 3_665 142.9(3)
Mo2 O8 K4 . 1_565 113.1(3)
Co1 O8 K4 3_665 1_565 99.0(2)
Mo2 O8 K6 . 3_565 88.8(2)
Co1 O8 K6 3_665 3_565 96.1(2)
K4 O8 K6 1_565 3_565 112.10(18)
Mo4 O9 Co1 . . 127.5(3)
Mo4 O9 Mo5 . . 142.8(3)
Co1 O9 Mo5 . . 89.66(19)
Mo5 O10 K4 . 1_565 136.8(3)
Mo5 O10 K4 . 3 97.1(2)
K4 O10 K4 1_565 3 106.3(2)
Mo5 O10 K6 . . 98.3(3)
K4 O10 K6 1_565 . 102.3(2)
K4 O10 K6 3 . 117.2(2)
Mo4 O11 K2 . . 104.6(2)
Mo4 O11 K4 . . 94.8(2)
K2 O11 K4 . . 160.0(2)
Mo4 O11 K5 . 1_545 91.4(2)
K2 O11 K5 . 1_545 84.43(17)
K4 O11 K5 . 1_545 100.34(18)
Mo4 O11 K1 . 2_545 175.0(3)
K2 O11 K1 . 2_545 78.38(15)
K4 O11 K1 . 2_545 82.69(15)
K5 O11 K1 1_545 2_545 84.81(16)
Mo4 O11 K3 . 1_455 103.8(2)
K2 O11 K3 . 1_455 83.83(15)
K4 O11 K3 . 1_455 86.69(16)
K5 O11 K3 1_545 1_455 162.7(2)
K1 O11 K3 2_545 1_455 80.35(14)
Mo5 O12 K2 . . 128.2(3)
Mo5 O12 K3 . 1_455 97.6(3)
K2 O12 K3 . 1_455 100.4(2)
Mo5 O12 K6 . . 103.4(3)
K2 O12 K6 . . 112.2(2)
K3 O12 K6 1_455 . 114.5(2)
Mo4 O13 K3 . . 130.5(3)
Mo4 O13 K5 . 1_545 101.6(3)
K3 O13 K5 . 1_545 127.0(2)
Mo3 O14 K2 . . 133.0(4)
Mo3 O14 K5 . 1_545 110.7(3)
K2 O14 K5 . 1_545 89.3(2)
Mo3 O14 K1 . . 92.0(3)
K2 O14 K1 . . 89.83(19)
K5 O14 K1 1_545 . 149.2(2)
Mo3 O14 K6 . 2_545 107.1(3)
K2 O14 K6 . 2_545 117.8(2)
K5 O14 K6 1_545 2_545 82.11(17)
K1 O14 K6 . 2_545 71.19(15)
Mo2 O15 K4 . 3_655 133.8(3)
Mo2 O15 K5 . 3_665 110.2(3)
K4 O15 K5 3_655 3_665 112.4(2)
Mo3 O16 K5 . 2_645 145.2(3)
Mo3 O16 K6 . 1_655 99.4(3)
K5 O16 K6 2_645 1_655 99.8(2)
Mo3 O16 K1 . . 101.5(3)
K5 O16 K1 2_645 . 93.9(2)
K6 O16 K1 1_655 . 119.5(2)
Mo1 O17 K2 . . 114.8(3)
Mo1 O17 K1 . . 115.7(3)
K2 O17 K1 . . 94.9(2)
Mo1 O17 K5 . 2_545 146.5(3)
K2 O17 K5 . 2_545 81.80(18)
K1 O17 K5 . 2_545 89.92(18)
Mo1 O17 K2 . 2 84.4(2)
K2 O17 K2 . 2 160.6(2)
K1 O17 K2 . 2 77.52(17)
K5 O17 K2 2_545 2 80.43(16)
Mo1 O18 K1 . 2 165.6(4)
Mo1 O18 K6 . . 102.6(3)
K1 O18 K6 2 . 80.55(19)
Mo1 O18 K4 . 1_565 111.8(3)
K1 O18 K4 2 1_565 82.22(18)
K6 O18 K4 . 1_565 88.1(2)
Mo1 O18 K5 . . 91.3(3)
K1 O18 K5 2 . 85.28(19)
K6 O18 K5 . . 165.8(2)
K4 O18 K5 1_565 . 89.00(17)
Mo1 O18 K2 . 2 80.1(3)
K1 O18 K2 2 2 85.58(18)
K6 O18 K2 . 2 109.4(2)
K4 O18 K2 1_565 2 156.7(2)
K5 O18 K2 . 2 70.19(16)
Mo1 O19 K5 . . 105.5(3)
Mo1 O19 K6 . 1_655 129.9(4)
K5 O19 K6 . 1_655 110.0(2)
Mo1 O19 K2 . 2 79.4(3)
K5 O19 K2 . 2 74.58(18)
K6 O19 K2 1_655 2 143.4(3)

loop_
_geom_bond_atom_site_label_1
_geom_bond_atom_site_label_2
_geom_bond_site_symmetry_2
_geom_bond_distance
_geom_bond_publ_flag
Mo1 O19 . 1.734(7) ?
Mo1 O18 . 1.744(6) ?
Mo1 O17 . 1.768(6) ?
Mo1 O4 . 1.825(5) ?
Mo1 K2 2 3.459(2) ?
Mo1 K5 . 3.759(2) ?
Mo1 K6 . 3.847(2) ?
Mo1 K2 . 3.881(2) ?
Mo1 K1 . 3.909(2) ?
Mo2 O15 . 1.728(6) ?
Mo2 O7 . 1.743(6) ?
Mo2 O8 . 1.773(5) ?
Mo2 O1 . 1.818(5) ?
Mo2 K6 3_565 3.565(2) ?
Mo2 K5 3_665 3.753(2) ?
Mo2 K4 1_565 3.996(2) ?
Mo2 K4 3 4.091(2) ?
Mo2 K4 3_655 4.092(2) ?
Mo3 O6 . 1.750(6) ?
Mo3 O14 . 1.753(6) ?
Mo3 O16 . 1.765(6) ?
Mo3 O3 . 1.788(5) ?
Mo3 K3 . 3.3833(19) ?
Mo3 K6 1_655 3.508(2) ?
Mo3 K1 . 3.615(2) ?
Mo3 K5 1_545 3.905(2) ?
Mo3 K2 1_655 3.997(2) ?
Mo3 K2 . 4.121(2) ?
Mo4 O13 . 1.733(6) ?
Mo4 O11 . 1.762(5) ?
Mo4 O2 . 1.776(5) ?
Mo4 O9 . 1.808(5) ?
Mo4 K4 . 3.5199(19) ?
Mo4 K5 1_545 3.548(2) ?
Mo4 K2 . 3.726(2) ?
Mo4 K3 3_655 3.803(2) ?
Mo4 K3 . 4.047(2) ?
Mo5 O10 . 1.731(6) ?
Mo5 O12 . 1.746(6) ?
Mo5 O5 . 1.751(6) ?
Mo5 O4 . 2.191(6) ?
Mo5 O1 . 2.205(5) ?
Mo5 O9 . 2.290(5) ?
Mo5 K3 1_455 3.5320(19) ?
Mo5 K4 3 3.550(2) ?
Mo5 K6 . 3.690(2) ?
Mo5 K2 . 3.912(2) ?
Mo5 K4 1_565 4.0260(19) ?
Mo5 K3 3_655 4.0323(19) ?
Co1 O3 . 2.024(5) ?
Co1 O8 3_665 2.088(5) ?
Co1 O2 3_655 2.092(5) ?
Co1 O4 . 2.118(5) ?
Co1 O1 . 2.144(6) ?
Co1 O9 . 2.174(6) ?
Co1 K3 . 3.772(2) ?
Co1 K4 3_655 3.875(2) ?
Co1 K6 1_655 3.942(3) ?
K1 O6 2_655 2.654(6) ?
K1 O18 2_545 2.731(6) ?
K1 O17 . 2.804(7) ?
K1 O7 4_666 2.804(6) ?
K1 O16 . 2.823(7) ?
K1 O11 2 3.042(6) ?
K1 O14 . 3.103(7) ?
K1 K2 2 3.738(3) ?
K1 K6 2_545 3.758(3) ?
K1 K4 2 3.929(3) ?
K2 O12 . 2.584(6) ?
K2 O14 . 2.721(7) ?
K2 O17 . 2.790(7) ?
K2 O11 . 2.870(6) ?
K2 O6 1_455 2.962(7) ?
K2 O17 2_545 3.152(7) ?
K2 O18 2_545 3.304(8) ?
K2 O19 2_545 3.328(8) ?
K2 Mo1 2_545 3.459(2) ?
K2 K1 2_545 3.738(3) ?
K2 K5 2_545 3.791(3) ?
K3 O5 3_655 2.574(6) ?
K3 O6 . 2.684(7) ?
K3 O13 . 2.701(6) ?
K3 O5 1_655 2.769(6) ?
K3 O2 3_655 2.827(6) ?
K3 O12 1_655 2.849(6) ?
K3 O3 . 2.884(6) ?
K3 O11 1_655 3.359(6) ?
K3 Mo5 1_655 3.5320(19) ?
K3 Mo4 3_655 3.803(2) ?
K4 O10 1_545 2.586(6) ?
K4 O15 3_655 2.701(6) ?
K4 O5 3 2.745(6) ?
K4 O10 3 2.894(7) ?
K4 O11 . 2.904(6) ?
K4 O2 . 2.943(6) ?
K4 O8 1_545 2.952(6) ?
K4 O7 3 3.154(6) ?
K4 O18 1_545 3.219(7) ?
K4 Mo5 3 3.550(2) ?
K4 Co1 3_655 3.875(2) ?
K5 O16 2_655 2.639(7) ?
K5 O13 1_565 2.766(6) ?
K5 O15 3_665 2.788(7) ?
K5 O19 . 2.903(7) ?
K5 O14 1_565 2.924(7) ?
K5 O17 2 2.994(7) ?
K5 O11 1_565 3.035(7) ?
K5 O18 . 3.289(8) ?
K5 O7 3_665 3.417(7) ?
K5 Mo4 1_565 3.548(2) ?
K5 Mo2 3_665 3.753(2) ?
K6 O16 1_455 2.758(7) ?
K6 O7 3_565 2.789(6) ?
K6 O12 . 2.873(6) ?
K6 O19 1_455 2.946(8) ?
K6 O3 1_455 2.974(6) ?
K6 O10 . 3.018(7) ?
K6 O18 . 3.069(8) ?
K6 O8 3_565 3.130(6) ?
K6 O14 2 3.345(8) ?
K6 Mo3 1_455 3.508(2) ?
K6 Mo2 3_565 3.566(2) ?
O2 Co1 3_655 2.092(5) ?
O2 K3 3_655 2.827(6) ?
O3 K6 1_655 2.974(6) ?
O5 K3 3_655 2.574(6) ?
O5 K4 3 2.745(6) ?
O5 K3 1_455 2.769(6) ?
O6 K1 2_645 2.654(6) ?
O6 K2 1_655 2.962(7) ?
O7 K6 3_565 2.789(6) ?
O7 K1 4_565 2.804(6) ?
O7 K4 3 3.154(6) ?
O7 K5 3_665 3.417(7) ?
O8 Co1 3_665 2.088(5) ?
O8 K4 1_565 2.952(6) ?
O8 K6 3_565 3.130(6) ?
O10 K4 1_565 2.586(6) ?
O10 K4 3 2.894(7) ?
O11 K5 1_545 3.035(7) ?
O11 K1 2_545 3.042(6) ?
O11 K3 1_455 3.359(6) ?
O12 K3 1_455 2.849(6) ?
O13 K5 1_545 2.766(6) ?
O14 K5 1_545 2.924(7) ?
O14 K6 2_545 3.345(8) ?
O15 K4 3_655 2.701(6) ?
O15 K5 3_665 2.788(7) ?
O16 K5 2_645 2.639(7) ?
O16 K6 1_655 2.758(7) ?
O17 K5 2_545 2.994(7) ?
O17 K2 2 3.152(7) ?
O18 K1 2 2.731(6) ?
O18 K4 1_565 3.219(7) ?
O18 K2 2 3.304(8) ?
O19 K6 1_655 2.946(8) ?
O19 K2 2 3.328(8) ?

loop_
_geom_torsion_atom_site_label_1
_geom_torsion_atom_site_label_2
_geom_torsion_atom_site_label_3
_geom_torsion_atom_site_label_4
_geom_torsion_site_symmetry_1
_geom_torsion_site_symmetry_4
_geom_torsion
O6 Mo3 K1 O6 . 2_655 103.5(2)
O14 Mo3 K1 O6 . 2_655 -168.2(3)
O16 Mo3 K1 O6 . 2_655 27.4(3)
O3 Mo3 K1 O6 . 2_655 -65.5(3)
K6 Mo3 K1 O6 1_655 2_655 -13.39(16)
K5 Mo3 K1 O6 1_545 2_655 176.80(16)
K2 Mo3 K1 O6 1_655 2_655 56.37(17)
K2 Mo3 K1 O6 . 2_655 -135.75(17)
O6 Mo3 K1 O18 . 2_545 -76.9(4)
O14 Mo3 K1 O18 . 2_545 11.4(3)
O16 Mo3 K1 O18 . 2_545 -153.0(3)
O3 Mo3 K1 O18 . 2_545 114.1(3)
K6 Mo3 K1 O18 1_655 2_545 166.23(18)
K5 Mo3 K1 O18 1_545 2_545 -3.58(18)
K2 Mo3 K1 O18 1_655 2_545 -124.01(18)
K2 Mo3 K1 O18 . 2_545 43.87(17)
O6 Mo3 K1 O17 . . -160.2(3)
O14 Mo3 K1 O17 . . -72.0(3)
O16 Mo3 K1 O17 . . 123.7(3)
O3 Mo3 K1 O17 . . 30.8(2)
K6 Mo3 K1 O17 1_655 . 82.87(14)
K5 Mo3 K1 O17 1_545 . -86.93(14)
K2 Mo3 K1 O17 1_655 . 152.64(14)
K2 Mo3 K1 O17 . . -39.49(14)
O6 Mo3 K1 O7 . 4_666 7.2(3)
O14 Mo3 K1 O7 . 4_666 95.4(3)
O16 Mo3 K1 O7 . 4_666 -68.9(3)
O3 Mo3 K1 O7 . 4_666 -161.8(2)
K6 Mo3 K1 O7 1_655 4_666 -109.72(14)
K5 Mo3 K1 O7 1_545 4_666 80.48(14)
K2 Mo3 K1 O7 1_655 4_666 -39.95(14)
K2 Mo3 K1 O7 . 4_666 127.92(14)
O6 Mo3 K1 O16 . . 76.1(4)
O14 Mo3 K1 O16 . . 164.4(4)
O3 Mo3 K1 O16 . . -92.9(3)
K6 Mo3 K1 O16 1_655 . -40.8(3)
K5 Mo3 K1 O16 1_545 . 149.4(3)
K2 Mo3 K1 O16 1_655 . 29.0(3)
K2 Mo3 K1 O16 . . -163.2(3)
O6 Mo3 K1 O11 . 2 -142.8(6)
O14 Mo3 K1 O11 . 2 -54.6(6)
O16 Mo3 K1 O11 . 2 141.1(6)
O3 Mo3 K1 O11 . 2 48.2(5)
K6 Mo3 K1 O11 1_655 2 100.3(5)
K5 Mo3 K1 O11 1_545 2 -69.6(5)
K2 Mo3 K1 O11 1_655 2 170.0(5)
K2 Mo3 K1 O11 . 2 -22.1(5)
O6 Mo3 K1 O14 . . -88.2(4)
O16 Mo3 K1 O14 . . -164.4(4)
O3 Mo3 K1 O14 . . 102.8(3)
K6 Mo3 K1 O14 1_655 . 154.8(3)
K5 Mo3 K1 O14 1_545 . -15.0(3)
K2 Mo3 K1 O14 1_655 . -135.4(3)
K2 Mo3 K1 O14 . . 32.5(3)
O6 Mo3 K1 K2 . 2 160.0(3)
O14 Mo3 K1 K2 . 2 -111.7(3)
O16 Mo3 K1 K2 . 2 83.9(3)
O3 Mo3 K1 K2 . 2 -9.0(2)
K6 Mo3 K1 K2 1_655 2 43.13(8)
K5 Mo3 K1 K2 1_545 2 -126.67(7)
K2 Mo3 K1 K2 1_655 2 112.90(8)
K2 Mo3 K1 K2 . 2 -79.23(7)
O6 Mo3 K1 K6 . 2_545 -29.1(3)
O14 Mo3 K1 K6 . 2_545 59.1(3)
O16 Mo3 K1 K6 . 2_545 -105.3(3)
O3 Mo3 K1 K6 . 2_545 161.8(2)
K6 Mo3 K1 K6 1_655 2_545 -146.07(3)
K5 Mo3 K1 K6 1_545 2_545 44.13(5)
K2 Mo3 K1 K6 1_655 2_545 -76.30(6)
K2 Mo3 K1 K6 . 2_545 91.57(5)
O6 Mo3 K1 Mo1 . . 177.6(3)
O14 Mo3 K1 Mo1 . . -94.2(3)
O16 Mo3 K1 Mo1 . . 101.4(3)
O3 Mo3 K1 Mo1 . . 8.6(2)
K6 Mo3 K1 Mo1 1_655 . 60.65(4)
K5 Mo3 K1 Mo1 1_545 . -109.16(4)
K2 Mo3 K1 Mo1 1_655 . 130.41(4)
K2 Mo3 K1 Mo1 . . -61.71(4)
O6 Mo3 K1 K4 . 2 -37.4(3)
O14 Mo3 K1 K4 . 2 50.8(3)
O16 Mo3 K1 K4 . 2 -113.5(3)
O3 Mo3 K1 K4 . 2 153.6(2)
K6 Mo3 K1 K4 1_655 2 -154.33(10)
K5 Mo3 K1 K4 1_545 2 35.86(10)
K2 Mo3 K1 K4 1_655 2 -84.57(10)
K2 Mo3 K1 K4 . 2 83.31(9)
O19 Mo1 K1 O6 . 2_655 31.1(3)
O18 Mo1 K1 O6 . 2_655 -65.7(4)
O17 Mo1 K1 O6 . 2_655 -133.8(4)
O4 Mo1 K1 O6 . 2_655 135.7(2)
K2 Mo1 K1 O6 2 2_655 -48.62(15)
K5 Mo1 K1 O6 . 2_655 -1.48(15)
K6 Mo1 K1 O6 . 2_655 -124.54(15)
K2 Mo1 K1 O6 . 2_655 -177.18(15)
O19 Mo1 K1 O18 . 2_545 -173.5(3)
O18 Mo1 K1 O18 . 2_545 89.7(2)
O17 Mo1 K1 O18 . 2_545 21.6(4)
O4 Mo1 K1 O18 . 2_545 -68.8(3)
K2 Mo1 K1 O18 2 2_545 106.83(17)
K5 Mo1 K1 O18 . 2_545 153.97(16)
K6 Mo1 K1 O18 . 2_545 30.91(17)
K2 Mo1 K1 O18 . 2_545 -21.74(16)
O19 Mo1 K1 O17 . . 164.9(4)
O18 Mo1 K1 O17 . . 68.1(5)
O4 Mo1 K1 O17 . . -90.5(4)
K2 Mo1 K1 O17 2 . 85.2(3)
K5 Mo1 K1 O17 . . 132.3(3)
K6 Mo1 K1 O17 . . 9.3(3)
K2 Mo1 K1 O17 . . -43.4(3)
O19 Mo1 K1 O7 . 4_666 -22.5(8)
O18 Mo1 K1 O7 . 4_666 -119.3(8)
O17 Mo1 K1 O7 . 4_666 172.6(8)
O4 Mo1 K1 O7 . 4_666 82.2(7)
K2 Mo1 K1 O7 2 4_666 -102.2(7)
K5 Mo1 K1 O7 . 4_666 -55.0(7)
K6 Mo1 K1 O7 . 4_666 -178.1(7)
K2 Mo1 K1 O7 . 4_666 129.3(7)
O19 Mo1 K1 O16 . . -54.0(3)
O18 Mo1 K1 O16 . . -150.8(3)
O17 Mo1 K1 O16 . . 141.1(4)
O4 Mo1 K1 O16 . . 50.7(2)
K2 Mo1 K1 O16 2 . -133.68(14)
K5 Mo1 K1 O16 . . -86.54(14)
K6 Mo1 K1 O16 . . 150.40(14)
K2 Mo1 K1 O16 . . 97.75(14)
O19 Mo1 K1 O11 . 2 106.9(3)
O18 Mo1 K1 O11 . 2 10.1(3)
O17 Mo1 K1 O11 . 2 -58.0(3)
O4 Mo1 K1 O11 . 2 -148.4(2)
K2 Mo1 K1 O11 2 2 27.22(12)
K5 Mo1 K1 O11 . 2 74.36(12)
K6 Mo1 K1 O11 . 2 -48.70(13)
K2 Mo1 K1 O11 . 2 -101.35(13)
O19 Mo1 K1 O14 . . -112.0(3)
O18 Mo1 K1 O14 . . 151.2(3)
O17 Mo1 K1 O14 . . 83.1(3)
O4 Mo1 K1 O14 . . -7.4(2)
K2 Mo1 K1 O14 2 . 168.27(13)
K5 Mo1 K1 O14 . . -144.58(13)
K6 Mo1 K1 O14 . . 92.35(13)
K2 Mo1 K1 O14 . . 39.71(12)
O19 Mo1 K1 Mo3 . . -82.4(3)
O18 Mo1 K1 Mo3 . . -179.2(3)
O17 Mo1 K1 Mo3 . . 112.8(3)
O4 Mo1 K1 Mo3 . . 22.3(2)
K2 Mo1 K1 Mo3 2 . -162.06(6)
K5 Mo1 K1 Mo3 . . -114.91(4)
K6 Mo1 K1 Mo3 . . 122.03(5)
K2 Mo1 K1 Mo3 . . 69.38(4)
O19 Mo1 K1 K2 . 2 79.7(3)
O18 Mo1 K1 K2 . 2 -17.1(3)
O17 Mo1 K1 K2 . 2 -85.2(3)
O4 Mo1 K1 K2 . 2 -175.7(2)
K5 Mo1 K1 K2 . 2 47.14(6)
K6 Mo1 K1 K2 . 2 -75.92(6)
K2 Mo1 K1 K2 . 2 -128.56(3)
O19 Mo1 K1 K6 . 2_545 -118.6(3)
O18 Mo1 K1 K6 . 2_545 144.6(3)
O17 Mo1 K1 K6 . 2_545 76.5(3)
O4 Mo1 K1 K6 . 2_545 -13.9(2)
K2 Mo1 K1 K6 2 2_545 161.72(10)
K5 Mo1 K1 K6 . 2_545 -151.13(8)
K6 Mo1 K1 K6 . 2_545 85.81(10)
K2 Mo1 K1 K6 . 2_545 33.16(8)
O19 Mo1 K1 K4 . 2 131.8(3)
O18 Mo1 K1 K4 . 2 35.0(3)
O17 Mo1 K1 K4 . 2 -33.1(3)
O4 Mo1 K1 K4 . 2 -123.6(2)
K2 Mo1 K1 K4 2 2 52.06(9)
K5 Mo1 K1 K4 . 2 99.21(9)
K6 Mo1 K1 K4 . 2 -23.85(10)
K2 Mo1 K1 K4 . 2 -76.50(9)
O13 Mo4 K2 O12 . . 145.8(2)
O11 Mo4 K2 O12 . . -104.3(3)
O2 Mo4 K2 O12 . . -58.7(4)
O9 Mo4 K2 O12 . . 37.5(2)
K4 Mo4 K2 O12 . . -99.97(15)
K5 Mo4 K2 O12 1_545 . -172.96(15)
K3 Mo4 K2 O12 3_655 . -16.53(15)
K3 Mo4 K2 O12 . . 117.51(14)
O13 Mo4 K2 O14 . . 7.3(2)
O11 Mo4 K2 O14 . . 117.1(3)
O2 Mo4 K2 O14 . . 162.7(4)
O9 Mo4 K2 O14 . . -101.0(2)
K4 Mo4 K2 O14 . . 121.47(15)
K5 Mo4 K2 O14 1_545 . 48.48(15)
K3 Mo4 K2 O14 3_655 . -155.09(15)
K3 Mo4 K2 O14 . . -21.05(15)
O13 Mo4 K2 O17 . . 78.3(3)
O11 Mo4 K2 O17 . . -171.8(3)
O2 Mo4 K2 O17 . . -126.2(4)
O9 Mo4 K2 O17 . . -30.0(3)
K4 Mo4 K2 O17 . . -167.48(18)
K5 Mo4 K2 O17 1_545 . 119.54(19)
K3 Mo4 K2 O17 3_655 . -84.04(19)
K3 Mo4 K2 O17 . . 50.00(19)
O13 Mo4 K2 O11 . . -109.9(3)
O2 Mo4 K2 O11 . . 45.6(5)
O9 Mo4 K2 O11 . . 141.8(3)
K4 Mo4 K2 O11 . . 4.3(3)
K5 Mo4 K2 O11 1_545 . -68.7(3)
K3 Mo4 K2 O11 3_655 . 87.8(3)
K3 Mo4 K2 O11 . . -138.2(3)
O13 Mo4 K2 O6 . 1_455 -148.5(2)
O11 Mo4 K2 O6 . 1_455 -38.6(3)
O2 Mo4 K2 O6 . 1_455 7.0(4)
O9 Mo4 K2 O6 . 1_455 103.2(2)
K4 Mo4 K2 O6 . 1_455 -34.26(12)
K5 Mo4 K2 O6 1_545 1_455 -107.25(12)
K3 Mo4 K2 O6 3_655 1_455 49.17(13)
K3 Mo4 K2 O6 . 1_455 -176.79(12)
O13 Mo4 K2 O17 . 2_545 -62.9(2)
O11 Mo4 K2 O17 . 2_545 46.9(3)
O2 Mo4 K2 O17 . 2_545 92.5(4)
O9 Mo4 K2 O17 . 2_545 -171.2(2)
K4 Mo4 K2 O17 . 2_545 51.27(15)
K5 Mo4 K2 O17 1_545 2_545 -21.72(14)
K3 Mo4 K2 O17 3_655 2_545 134.71(14)
K3 Mo4 K2 O17 . 2_545 -91.25(14)
O13 Mo4 K2 O18 . 2_545 -19.7(3)
O11 Mo4 K2 O18 . 2_545 90.2(3)
O2 Mo4 K2 O18 . 2_545 135.8(4)
O9 Mo4 K2 O18 . 2_545 -128.0(3)
K4 Mo4 K2 O18 . 2_545 94.52(17)
K5 Mo4 K2 O18 1_545 2_545 21.53(17)
K3 Mo4 K2 O18 3_655 2_545 177.96(17)
K3 Mo4 K2 O18 . 2_545 -48.00(18)
O13 Mo4 K2 O19 . 2_545 -97.4(3)
O11 Mo4 K2 O19 . 2_545 12.5(3)
O2 Mo4 K2 O19 . 2_545 58.1(4)
O9 Mo4 K2 O19 . 2_545 154.3(3)
K4 Mo4 K2 O19 . 2_545 16.8(2)
K5 Mo4 K2 O19 1_545 2_545 -56.2(2)
K3 Mo4 K2 O19 3_655 2_545 100.3(2)
K3 Mo4 K2 O19 . 2_545 -125.7(2)
O13 Mo4 K2 Mo1 . 2_545 -59.1(2)
O11 Mo4 K2 Mo1 . 2_545 50.8(3)
O2 Mo4 K2 Mo1 . 2_545 96.4(4)
O9 Mo4 K2 Mo1 . 2_545 -167.4(2)
K4 Mo4 K2 Mo1 . 2_545 55.14(9)
K5 Mo4 K2 Mo1 1_545 2_545 -17.84(7)
K3 Mo4 K2 Mo1 3_655 2_545 138.58(7)
K3 Mo4 K2 Mo1 . 2_545 -87.38(8)
O13 Mo4 K2 K1 . 2_545 -106.54(19)
O11 Mo4 K2 K1 . 2_545 3.3(3)
O2 Mo4 K2 K1 . 2_545 48.9(4)
O9 Mo4 K2 K1 . 2_545 145.2(2)
K4 Mo4 K2 K1 . 2_545 7.67(6)
K5 Mo4 K2 K1 1_545 2_545 -65.32(5)
K3 Mo4 K2 K1 3_655 2_545 91.10(5)
K3 Mo4 K2 K1 . 2_545 -134.86(5)
O13 Mo4 K2 K5 . 2_545 120.3(4)
O11 Mo4 K2 K5 . 2_545 -129.9(5)
O2 Mo4 K2 K5 . 2_545 -84.3(5)
O9 Mo4 K2 K5 . 2_545 12.0(4)
K4 Mo4 K2 K5 . 2_545 -125.5(4)
K5 Mo4 K2 K5 1_545 2_545 161.5(4)
K3 Mo4 K2 K5 3_655 2_545 -42.1(4)
K3 Mo4 K2 K5 . 2_545 91.9(4)
O6 Mo3 K3 O5 . 3_655 47.8(4)
O14 Mo3 K3 O5 . 3_655 -43.2(5)
O16 Mo3 K3 O5 . 3_655 133.3(4)
O3 Mo3 K3 O5 . 3_655 -140.1(4)
K6 Mo3 K3 O5 1_655 3_655 167.3(4)
K5 Mo3 K3 O5 1_545 3_655 -22.0(4)
K2 Mo3 K3 O5 1_655 3_655 94.0(4)
K2 Mo3 K3 O5 . 3_655 -74.4(4)
O14 Mo3 K3 O6 . . -91.0(4)
O16 Mo3 K3 O6 . . 85.5(4)
O3 Mo3 K3 O6 . . 172.1(3)
K6 Mo3 K3 O6 1_655 . 119.5(3)
K5 Mo3 K3 O6 1_545 . -69.8(3)
K2 Mo3 K3 O6 1_655 . 46.2(3)
K2 Mo3 K3 O6 . . -122.2(3)
O6 Mo3 K3 O13 . . 99.0(3)
O14 Mo3 K3 O13 . . 8.0(3)
O16 Mo3 K3 O13 . . -175.5(3)
O3 Mo3 K3 O13 . . -88.9(3)
K6 Mo3 K3 O13 1_655 . -141.50(15)
K5 Mo3 K3 O13 1_545 . 29.17(14)
K2 Mo3 K3 O13 1_655 . 145.19(15)
K2 Mo3 K3 O13 . . -23.21(15)
O6 Mo3 K3 O5 . 1_655 -116.1(3)
O14 Mo3 K3 O5 . 1_655 152.9(3)
O16 Mo3 K3 O5 . 1_655 -30.6(3)
O3 Mo3 K3 O5 . 1_655 56.0(3)
K6 Mo3 K3 O5 1_655 1_655 3.38(16)
K5 Mo3 K3 O5 1_545 1_655 174.04(16)
K2 Mo3 K3 O5 1_655 1_655 -69.94(16)
K2 Mo3 K3 O5 . 1_655 121.66(15)
O6 Mo3 K3 O2 . 3_655 174.0(3)
O14 Mo3 K3 O2 . 3_655 83.0(3)
O16 Mo3 K3 O2 . 3_655 -100.5(3)
O3 Mo3 K3 O2 . 3_655 -13.9(2)
K6 Mo3 K3 O2 1_655 3_655 -66.47(13)
K5 Mo3 K3 O2 1_545 3_655 104.19(13)
K2 Mo3 K3 O2 1_655 3_655 -139.79(13)
K2 Mo3 K3 O2 . 3_655 51.81(13)
O6 Mo3 K3 O12 . 1_655 -87.6(3)
O14 Mo3 K3 O12 . 1_655 -178.6(3)
O16 Mo3 K3 O12 . 1_655 -2.1(3)
O3 Mo3 K3 O12 . 1_655 84.5(3)
K6 Mo3 K3 O12 1_655 1_655 31.88(14)
K5 Mo3 K3 O12 1_545 1_655 -157.45(14)
K2 Mo3 K3 O12 1_655 1_655 -41.43(14)
K2 Mo3 K3 O12 . 1_655 150.16(14)
O6 Mo3 K3 O3 . . -172.1(3)
O14 Mo3 K3 O3 . . 96.9(4)
O16 Mo3 K3 O3 . . -86.6(3)
K6 Mo3 K3 O3 1_655 . -52.6(2)
K5 Mo3 K3 O3 1_545 . 118.1(2)
K2 Mo3 K3 O3 1_655 . -125.9(2)
K2 Mo3 K3 O3 . . 65.7(2)
O6 Mo3 K3 O11 . 1_655 -22.9(3)
O14 Mo3 K3 O11 . 1_655 -113.9(3)
O16 Mo3 K3 O11 . 1_655 62.6(3)
O3 Mo3 K3 O11 . 1_655 149.2(2)
K6 Mo3 K3 O11 1_655 1_655 96.58(11)
K5 Mo3 K3 O11 1_545 1_655 -92.75(11)
K2 Mo3 K3 O11 1_655 1_655 23.27(10)
K2 Mo3 K3 O11 . 1_655 -145.13(10)
O6 Mo3 K3 Mo5 . 1_655 -100.2(3)
O14 Mo3 K3 Mo5 . 1_655 168.8(3)
O16 Mo3 K3 Mo5 . 1_655 -14.7(3)
O3 Mo3 K3 Mo5 . 1_655 71.9(2)
K6 Mo3 K3 Mo5 1_655 1_655 19.27(5)
K5 Mo3 K3 Mo5 1_545 1_655 -170.06(5)
K2 Mo3 K3 Mo5 1_655 1_655 -54.04(4)
K2 Mo3 K3 Mo5 . 1_655 137.55(4)
O6 Mo3 K3 Co1 . . 177.1(3)
O14 Mo3 K3 Co1 . . 86.2(3)
O16 Mo3 K3 Co1 . . -97.4(3)
O3 Mo3 K3 Co1 . . -10.8(2)
K6 Mo3 K3 Co1 1_655 . -63.36(4)
K5 Mo3 K3 Co1 1_545 . 107.30(4)
K2 Mo3 K3 Co1 1_655 . -136.68(4)
K2 Mo3 K3 Co1 . . 54.92(5)
O6 Mo3 K3 Mo4 . 3_655 160.7(3)
O14 Mo3 K3 Mo4 . 3_655 69.8(3)
O16 Mo3 K3 Mo4 . 3_655 -113.7(3)
O3 Mo3 K3 Mo4 . 3_655 -27.2(2)
K6 Mo3 K3 Mo4 1_655 3_655 -79.74(6)
K5 Mo3 K3 Mo4 1_545 3_655 90.93(6)
K2 Mo3 K3 Mo4 1_655 3_655 -153.05(7)
K2 Mo3 K3 Mo4 . 3_655 38.55(7)
O3 Co1 K3 O5 . 3_655 166.0(3)
O8 Co1 K3 O5 3_665 3_655 -105.4(3)
O2 Co1 K3 O5 3_655 3_655 -19.1(3)
O4 Co1 K3 O5 . 3_655 139.1(3)
O1 Co1 K3 O5 . 3_655 1.7(3)
O9 Co1 K3 O5 . 3_655 70.0(2)
K4 Co1 K3 O5 3_655 3_655 -66.63(19)
K6 Co1 K3 O5 1_655 3_655 -150.10(19)
O3 Co1 K3 O6 . . 12.2(3)
O8 Co1 K3 O6 3_665 . 100.9(2)
O2 Co1 K3 O6 3_655 . -172.9(3)
O4 Co1 K3 O6 . . -14.7(3)
O1 Co1 K3 O6 . . -152.1(3)
O9 Co1 K3 O6 . . -83.8(2)
K4 Co1 K3 O6 3_655 . 139.59(15)
K6 Co1 K3 O6 1_655 . 56.12(15)
O3 Co1 K3 O13 . . 80.9(3)
O8 Co1 K3 O13 3_665 . 169.5(2)
O2 Co1 K3 O13 3_655 . -104.2(3)
O4 Co1 K3 O13 . . 53.9(3)
O1 Co1 K3 O13 . . -83.4(3)
O9 Co1 K3 O13 . . -15.1(2)
K4 Co1 K3 O13 3_655 . -151.76(15)
K6 Co1 K3 O13 1_655 . 124.77(14)
O3 Co1 K3 O5 . 1_655 -114.8(3)
O8 Co1 K3 O5 3_665 1_655 -26.2(2)
O2 Co1 K3 O5 3_655 1_655 60.1(2)
O4 Co1 K3 O5 . 1_655 -141.8(3)
O1 Co1 K3 O5 . 1_655 80.8(3)
O9 Co1 K3 O5 . 1_655 149.2(2)
K4 Co1 K3 O5 3_655 1_655 12.53(13)
K6 Co1 K3 O5 1_655 1_655 -70.94(13)
O3 Co1 K3 O2 . 3_655 -174.9(3)
O8 Co1 K3 O2 3_665 3_655 -86.3(3)
O4 Co1 K3 O2 . 3_655 158.1(3)
O1 Co1 K3 O2 . 3_655 20.8(3)
O9 Co1 K3 O2 . 3_655 89.1(3)
K4 Co1 K3 O2 3_655 3_655 -47.5(2)
K6 Co1 K3 O2 1_655 3_655 -131.0(2)
O3 Co1 K3 O12 . 1_655 -56.0(2)
O8 Co1 K3 O12 3_665 1_655 32.6(2)
O2 Co1 K3 O12 3_655 1_655 118.9(2)
O4 Co1 K3 O12 . 1_655 -83.0(3)
O1 Co1 K3 O12 . 1_655 139.6(3)
O9 Co1 K3 O12 . 1_655 -152.0(2)
K4 Co1 K3 O12 3_655 1_655 71.32(12)
K6 Co1 K3 O12 1_655 1_655 -12.15(12)
O8 Co1 K3 O3 3_665 . 88.6(3)
O2 Co1 K3 O3 3_655 . 174.9(3)
O4 Co1 K3 O3 . . -27.0(3)
O1 Co1 K3 O3 . . -164.3(3)
O9 Co1 K3 O3 . . -96.0(3)
K4 Co1 K3 O3 3_655 . 127.4(2)
K6 Co1 K3 O3 1_655 . 43.9(2)
O3 Co1 K3 O11 . 1_655 -40.3(3)
O8 Co1 K3 O11 3_665 1_655 48.3(3)
O2 Co1 K3 O11 3_655 1_655 134.6(3)
O4 Co1 K3 O11 . 1_655 -67.2(3)
O1 Co1 K3 O11 . 1_655 155.4(3)
O9 Co1 K3 O11 . 1_655 -136.3(3)
K4 Co1 K3 O11 3_655 1_655 87.1(3)
K6 Co1 K3 O11 1_655 1_655 3.6(3)
O3 Co1 K3 Mo3 . . 10.7(2)
O8 Co1 K3 Mo3 3_665 . 99.38(18)
O2 Co1 K3 Mo3 3_655 . -174.3(2)
O4 Co1 K3 Mo3 . . -16.2(2)
O1 Co1 K3 Mo3 . . -153.6(2)
O9 Co1 K3 Mo3 . . -85.25(16)
K4 Co1 K3 Mo3 3_655 . 138.11(5)
K6 Co1 K3 Mo3 1_655 . 54.64(4)
O3 Co1 K3 Mo5 . 1_655 -85.5(2)
O8 Co1 K3 Mo5 3_665 1_655 3.11(18)
O2 Co1 K3 Mo5 3_655 1_655 89.4(2)
O4 Co1 K3 Mo5 . 1_655 -112.5(2)
O1 Co1 K3 Mo5 . 1_655 110.2(2)
O9 Co1 K3 Mo5 . 1_655 178.48(16)
K4 Co1 K3 Mo5 3_655 1_655 41.84(4)
K6 Co1 K3 Mo5 1_655 1_655 -41.63(4)
O3 Co1 K3 Mo4 . 3_655 173.9(2)
O8 Co1 K3 Mo4 3_665 3_655 -97.48(18)
O2 Co1 K3 Mo4 3_655 3_655 -11.2(2)
O4 Co1 K3 Mo4 . 3_655 146.9(2)
O1 Co1 K3 Mo4 . 3_655 9.6(2)
O9 Co1 K3 Mo4 . 3_655 77.90(16)
K4 Co1 K3 Mo4 3_655 3_655 -58.74(4)
K6 Co1 K3 Mo4 1_655 3_655 -142.21(4)
O13 Mo4 K4 O10 . 1_545 16.5(5)
O11 Mo4 K4 O10 . 1_545 -81.3(6)
O2 Mo4 K4 O10 . 1_545 116.9(5)
O9 Mo4 K4 O10 . 1_545 -157.9(6)
K5 Mo4 K4 O10 1_545 1_545 -22.7(5)
K2 Mo4 K4 O10 . 1_545 -85.2(5)
K3 Mo4 K4 O10 3_655 1_545 159.6(5)
K3 Mo4 K4 O10 . 1_545 44.6(5)
O13 Mo4 K4 O15 . 3_655 -0.1(3)
O11 Mo4 K4 O15 . 3_655 -97.8(3)
O2 Mo4 K4 O15 . 3_655 100.3(3)
O9 Mo4 K4 O15 . 3_655 -174.4(3)
K5 Mo4 K4 O15 1_545 3_655 -39.31(15)
K2 Mo4 K4 O15 . 3_655 -101.76(15)
K3 Mo4 K4 O15 3_655 3_655 143.02(15)
K3 Mo4 K4 O15 . 3_655 28.04(16)
O13 Mo4 K4 O5 . 3 -170.1(3)
O11 Mo4 K4 O5 . 3 92.2(3)
O2 Mo4 K4 O5 . 3 -69.7(2)
O9 Mo4 K4 O5 . 3 15.6(3)
K5 Mo4 K4 O5 1_545 3 150.69(14)
K2 Mo4 K4 O5 . 3 88.24(14)
K3 Mo4 K4 O5 3_655 3 -26.98(13)
K3 Mo4 K4 O5 . 3 -141.96(13)
O13 Mo4 K4 O10 . 3 -134.7(3)
O11 Mo4 K4 O10 . 3 127.6(3)
O2 Mo4 K4 O10 . 3 -34.3(3)
O9 Mo4 K4 O10 . 3 51.0(3)
K5 Mo4 K4 O10 1_545 3 -173.90(16)
K2 Mo4 K4 O10 . 3 123.65(16)
K3 Mo4 K4 O10 3_655 3 8.43(16)
K3 Mo4 K4 O10 . 3 -106.55(16)
O13 Mo4 K4 O11 . . 97.7(3)
O2 Mo4 K4 O11 . . -161.9(3)
O9 Mo4 K4 O11 . . -76.6(4)
K5 Mo4 K4 O11 1_545 . 58.5(2)
K2 Mo4 K4 O11 . . -3.9(2)
K3 Mo4 K4 O11 3_655 . -119.1(2)
K3 Mo4 K4 O11 . . 125.9(2)
O13 Mo4 K4 O2 . . -100.4(3)
O11 Mo4 K4 O2 . . 161.9(3)
O9 Mo4 K4 O2 . . 85.3(4)
K5 Mo4 K4 O2 1_545 . -139.6(2)
K2 Mo4 K4 O2 . . 158.0(2)
K3 Mo4 K4 O2 3_655 . 42.7(2)
K3 Mo4 K4 O2 . . -72.2(2)
O13 Mo4 K4 O8 . 1_545 -74.0(2)
O11 Mo4 K4 O8 . 1_545 -171.8(3)
O2 Mo4 K4 O8 . 1_545 26.4(2)
O9 Mo4 K4 O8 . 1_545 111.6(3)
K5 Mo4 K4 O8 1_545 1_545 -113.22(12)
K2 Mo4 K4 O8 . 1_545 -175.68(12)
K3 Mo4 K4 O8 3_655 1_545 69.11(12)
K3 Mo4 K4 O8 . 1_545 -45.88(14)
O13 Mo4 K4 O7 . 3 123.5(2)
O11 Mo4 K4 O7 . 3 25.7(3)
O2 Mo4 K4 O7 . 3 -136.1(3)
O9 Mo4 K4 O7 . 3 -50.9(3)
K5 Mo4 K4 O7 1_545 3 84.28(13)
K2 Mo4 K4 O7 . 3 21.82(14)
K3 Mo4 K4 O7 3_655 3 -93.39(13)
K3 Mo4 K4 O7 . 3 151.62(13)
O13 Mo4 K4 O18 . 1_545 53.1(3)
O11 Mo4 K4 O18 . 1_545 -44.6(3)
O2 Mo4 K4 O18 . 1_545 153.5(2)
O9 Mo4 K4 O18 . 1_545 -121.2(3)
K5 Mo4 K4 O18 1_545 1_545 13.92(12)
K2 Mo4 K4 O18 . 1_545 -48.53(13)
K3 Mo4 K4 O18 3_655 1_545 -163.75(13)
K3 Mo4 K4 O18 . 1_545 81.27(13)
O13 Mo4 K4 Mo5 . 3 -155.5(2)
O11 Mo4 K4 Mo5 . 3 106.8(2)
O2 Mo4 K4 Mo5 . 3 -55.1(2)
O9 Mo4 K4 Mo5 . 3 30.2(3)
K5 Mo4 K4 Mo5 1_545 3 165.31(6)
K2 Mo4 K4 Mo5 . 3 102.85(5)
K3 Mo4 K4 Mo5 3_655 3 -12.36(5)
K3 Mo4 K4 Mo5 . 3 -127.35(5)
O13 Mo4 K4 Co1 . 3_655 -80.4(2)
O11 Mo4 K4 Co1 . 3_655 -178.1(2)
O2 Mo4 K4 Co1 . 3_655 20.0(2)
O9 Mo4 K4 Co1 . 3_655 105.3(3)
K5 Mo4 K4 Co1 1_545 3_655 -119.61(4)
K2 Mo4 K4 Co1 . 3_655 177.93(4)
K3 Mo4 K4 Co1 3_655 3_655 62.72(4)
K3 Mo4 K4 Co1 . 3_655 -52.26(6)
O19 Mo1 K5 O16 . 2_655 -28.3(4)
O18 Mo1 K5 O16 . 2_655 140.8(3)
O17 Mo1 K5 O16 . 2_655 51.2(3)
O4 Mo1 K5 O16 . 2_655 -119.9(3)
K2 Mo1 K5 O16 2 2_655 59.73(16)
K6 Mo1 K5 O16 . 2_655 138.71(16)
K2 Mo1 K5 O16 . 2_655 32.4(3)
K1 Mo1 K5 O16 . 2_655 14.04(16)
O19 Mo1 K5 O13 . 1_565 104.4(4)
O18 Mo1 K5 O13 . 1_565 -86.5(3)
O17 Mo1 K5 O13 . 1_565 -176.1(3)
O4 Mo1 K5 O13 . 1_565 12.7(3)
K2 Mo1 K5 O13 2 1_565 -167.58(17)
K6 Mo1 K5 O13 . 1_565 -88.60(17)
K2 Mo1 K5 O13 . 1_565 165.1(2)
K1 Mo1 K5 O13 . 1_565 146.72(16)
O19 Mo1 K5 O15 . 3_665 102.2(4)
O18 Mo1 K5 O15 . 3_665 -88.8(3)
O17 Mo1 K5 O15 . 3_665 -178.4(3)
O4 Mo1 K5 O15 . 3_665 10.5(3)
K2 Mo1 K5 O15 2 3_665 -169.86(16)
K6 Mo1 K5 O15 . 3_665 -90.88(16)
K2 Mo1 K5 O15 . 3_665 162.8(3)
K1 Mo1 K5 O15 . 3_665 144.45(15)
O18 Mo1 K5 O19 . . 169.1(4)
O17 Mo1 K5 O19 . . 79.5(5)
O4 Mo1 K5 O19 . . -91.7(4)
K2 Mo1 K5 O19 2 . 88.0(3)
K6 Mo1 K5 O19 . . 167.0(3)
K2 Mo1 K5 O19 . . 60.7(4)
K1 Mo1 K5 O19 . . 42.3(3)
O19 Mo1 K5 O14 . 1_565 -126.9(6)
O18 Mo1 K5 O14 . 1_565 42.1(6)
O17 Mo1 K5 O14 . 1_565 -47.5(6)
O4 Mo1 K5 O14 . 1_565 141.4(6)
K2 Mo1 K5 O14 2 1_565 -39.0(5)
K6 Mo1 K5 O14 . 1_565 40.0(5)
K2 Mo1 K5 O14 . 1_565 -66.3(6)
K1 Mo1 K5 O14 . 1_565 -84.7(5)
O19 Mo1 K5 O17 . 2 -120.7(4)
O18 Mo1 K5 O17 . 2 48.4(3)
O17 Mo1 K5 O17 . 2 -41.2(4)
O4 Mo1 K5 O17 . 2 147.6(2)
K2 Mo1 K5 O17 2 2 -32.70(14)
K6 Mo1 K5 O17 . 2 46.28(15)
K2 Mo1 K5 O17 . 2 -60.0(3)
K1 Mo1 K5 O17 . 2 -78.39(14)
O19 Mo1 K5 O11 . 1_565 159.8(4)
O18 Mo1 K5 O11 . 1_565 -31.1(3)
O17 Mo1 K5 O11 . 1_565 -120.7(3)
O4 Mo1 K5 O11 . 1_565 68.1(2)
K2 Mo1 K5 O11 2 1_565 -112.23(12)
K6 Mo1 K5 O11 . 1_565 -33.25(12)
K2 Mo1 K5 O11 . 1_565 -139.5(2)
K1 Mo1 K5 O11 . 1_565 -157.92(11)
O19 Mo1 K5 O18 . . -169.1(4)
O17 Mo1 K5 O18 . . -89.6(4)
O4 Mo1 K5 O18 . . 99.2(3)
K2 Mo1 K5 O18 2 . -81.1(3)
K6 Mo1 K5 O18 . . -2.1(3)
K2 Mo1 K5 O18 . . -108.4(3)
K1 Mo1 K5 O18 . . -126.8(3)
O19 Mo1 K5 O7 . 3_665 51.6(4)
O18 Mo1 K5 O7 . 3_665 -139.3(3)
O17 Mo1 K5 O7 . 3_665 131.1(3)
O4 Mo1 K5 O7 . 3_665 -40.1(2)
K2 Mo1 K5 O7 2 3_665 139.61(11)
K6 Mo1 K5 O7 . 3_665 -141.41(11)
K2 Mo1 K5 O7 . 3_665 112.3(2)
K1 Mo1 K5 O7 . 3_665 93.92(11)
O19 Mo1 K5 Mo4 . 1_565 133.1(3)
O18 Mo1 K5 Mo4 . 1_565 -57.9(3)
O17 Mo1 K5 Mo4 . 1_565 -147.5(3)
O4 Mo1 K5 Mo4 . 1_565 41.4(2)
K2 Mo1 K5 Mo4 2 1_565 -138.95(7)
K6 Mo1 K5 Mo4 . 1_565 -59.97(7)
K2 Mo1 K5 Mo4 . 1_565 -166.3(2)
K1 Mo1 K5 Mo4 . 1_565 175.36(5)
O19 Mo1 K5 Mo2 . 3_665 76.3(3)
O18 Mo1 K5 Mo2 . 3_665 -114.6(3)
O17 Mo1 K5 Mo2 . 3_665 155.8(3)
O4 Mo1 K5 Mo2 . 3_665 -15.4(2)
K2 Mo1 K5 Mo2 2 3_665 164.30(6)
K6 Mo1 K5 Mo2 . 3_665 -116.72(5)
K2 Mo1 K5 Mo2 . 3_665 137.0(2)
K1 Mo1 K5 Mo2 . 3_665 118.61(4)
O10 Mo5 K6 O16 . 1_455 168.8(3)
O12 Mo5 K6 O16 . 1_455 -3.6(3)
O5 Mo5 K6 O16 . 1_455 81.7(3)
O4 Mo5 K6 O16 . 1_455 -93.7(2)
O1 Mo5 K6 O16 . 1_455 -152.0(3)
O9 Mo5 K6 O16 . 1_455 -33.0(3)
K3 Mo5 K6 O16 1_455 1_455 41.96(15)
K4 Mo5 K6 O16 3 1_455 123.65(15)
K2 Mo5 K6 O16 . 1_455 -27.00(15)
K4 Mo5 K6 O16 1_565 1_455 -166.64(16)
K3 Mo5 K6 O16 3_655 1_455 70.59(17)
O10 Mo5 K6 O7 . 3_565 -0.6(3)
O12 Mo5 K6 O7 . 3_565 -173.0(3)
O5 Mo5 K6 O7 . 3_565 -87.7(3)
O4 Mo5 K6 O7 . 3_565 96.92(19)
O1 Mo5 K6 O7 . 3_565 38.6(3)
O9 Mo5 K6 O7 . 3_565 157.6(2)
K3 Mo5 K6 O7 1_455 3_565 -127.43(14)
K4 Mo5 K6 O7 3 3_565 -45.73(13)
K2 Mo5 K6 O7 . 3_565 163.61(14)
K4 Mo5 K6 O7 1_565 3_565 23.97(13)
K3 Mo5 K6 O7 3_655 3_565 -98.80(14)
O10 Mo5 K6 O12 . . 172.3(4)
O5 Mo5 K6 O12 . . 85.3(4)
O4 Mo5 K6 O12 . . -90.1(3)
O1 Mo5 K6 O12 . . -148.4(4)
O9 Mo5 K6 O12 . . -29.4(3)
K3 Mo5 K6 O12 1_455 . 45.5(3)
K4 Mo5 K6 O12 3 . 127.2(3)
K2 Mo5 K6 O12 . . -23.4(3)
K4 Mo5 K6 O12 1_565 . -163.1(3)
K3 Mo5 K6 O12 3_655 . 74.2(3)
O10 Mo5 K6 O19 . 1_455 73.5(4)
O12 Mo5 K6 O19 . 1_455 -98.8(4)
O5 Mo5 K6 O19 . 1_455 -13.5(4)
O4 Mo5 K6 O19 . 1_455 171.1(3)
O1 Mo5 K6 O19 . 1_455 112.8(4)
O9 Mo5 K6 O19 . 1_455 -128.2(4)
K3 Mo5 K6 O19 1_455 1_455 -53.3(3)
K4 Mo5 K6 O19 3 1_455 28.4(3)
K2 Mo5 K6 O19 . 1_455 -122.2(3)
K4 Mo5 K6 O19 1_565 1_455 98.1(3)
K3 Mo5 K6 O19 3_655 1_455 -24.6(3)
O10 Mo5 K6 O3 . 1_455 115.1(3)
O12 Mo5 K6 O3 . 1_455 -57.3(3)
O5 Mo5 K6 O3 . 1_455 28.0(2)
O4 Mo5 K6 O3 . 1_455 -147.38(18)
O1 Mo5 K6 O3 . 1_455 154.3(2)
O9 Mo5 K6 O3 . 1_455 -86.7(2)
K3 Mo5 K6 O3 1_455 1_455 -11.73(11)
K4 Mo5 K6 O3 3 1_455 69.96(11)
K2 Mo5 K6 O3 . 1_455 -80.69(11)
K4 Mo5 K6 O3 1_565 1_455 139.67(12)
K3 Mo5 K6 O3 3_655 1_455 16.90(14)
O12 Mo5 K6 O10 . . -172.3(4)
O5 Mo5 K6 O10 . . -87.1(3)
O4 Mo5 K6 O10 . . 97.6(3)
O1 Mo5 K6 O10 . . 39.3(3)
O9 Mo5 K6 O10 . . 158.3(3)
K3 Mo5 K6 O10 1_455 . -126.8(3)
K4 Mo5 K6 O10 3 . -45.1(2)
K2 Mo5 K6 O10 . . 164.2(3)
K4 Mo5 K6 O10 1_565 . 24.6(2)
K3 Mo5 K6 O10 3_655 . -98.2(3)
O10 Mo5 K6 O18 . . -74.5(3)
O12 Mo5 K6 O18 . . 113.1(3)
O5 Mo5 K6 O18 . . -161.6(3)
O4 Mo5 K6 O18 . . 23.01(19)
O1 Mo5 K6 O18 . . -35.3(3)
O9 Mo5 K6 O18 . . 83.7(2)
K3 Mo5 K6 O18 1_455 . 158.66(14)
K4 Mo5 K6 O18 3 . -119.65(14)
K2 Mo5 K6 O18 . . 89.70(14)
K4 Mo5 K6 O18 1_565 . -49.94(14)
K3 Mo5 K6 O18 3_655 . -172.71(14)
O10 Mo5 K6 O8 . 3_565 52.3(3)
O12 Mo5 K6 O8 . 3_565 -120.0(3)
O5 Mo5 K6 O8 . 3_565 -34.8(2)
O4 Mo5 K6 O8 . 3_565 149.84(18)
O1 Mo5 K6 O8 . 3_565 91.5(2)
O9 Mo5 K6 O8 . 3_565 -149.5(2)
K3 Mo5 K6 O8 1_455 3_565 -74.51(11)
K4 Mo5 K6 O8 3 3_565 7.18(11)
K2 Mo5 K6 O8 . 3_565 -143.48(11)
K4 Mo5 K6 O8 1_565 3_565 76.89(11)
K3 Mo5 K6 O8 3_655 3_565 -45.89(13)
O10 Mo5 K6 O14 . 2 -105.9(3)
O12 Mo5 K6 O14 . 2 81.7(3)
O5 Mo5 K6 O14 . 2 167.0(3)
O4 Mo5 K6 O14 . 2 -8.4(2)
O1 Mo5 K6 O14 . 2 -66.7(3)
O9 Mo5 K6 O14 . 2 52.3(3)
K3 Mo5 K6 O14 1_455 2 127.26(16)
K4 Mo5 K6 O14 3 2 -151.05(16)
K2 Mo5 K6 O14 . 2 58.29(16)
K4 Mo5 K6 O14 1_565 2 -81.34(16)
K3 Mo5 K6 O14 3_655 2 155.88(15)
O10 Mo5 K6 Mo3 . 1_455 144.5(3)
O12 Mo5 K6 Mo3 . 1_455 -27.8(3)
O5 Mo5 K6 Mo3 . 1_455 57.4(2)
O4 Mo5 K6 Mo3 . 1_455 -117.95(15)
O1 Mo5 K6 Mo3 . 1_455 -176.3(2)
O9 Mo5 K6 Mo3 . 1_455 -57.3(2)
K3 Mo5 K6 Mo3 1_455 1_455 17.70(5)
K4 Mo5 K6 Mo3 3 1_455 99.39(5)
K2 Mo5 K6 Mo3 . 1_455 -51.27(5)
K4 Mo5 K6 Mo3 1_565 1_455 169.10(6)
K3 Mo5 K6 Mo3 3_655 1_455 46.32(9)
O10 Mo5 K6 Mo2 . 3_565 27.8(2)
O12 Mo5 K6 Mo2 . 3_565 -144.5(3)
O5 Mo5 K6 Mo2 . 3_565 -59.2(2)
O4 Mo5 K6 Mo2 . 3_565 125.39(15)
O1 Mo5 K6 Mo2 . 3_565 67.1(2)
O9 Mo5 K6 Mo2 . 3_565 -173.9(2)
K3 Mo5 K6 Mo2 1_455 3_565 -98.96(5)
K4 Mo5 K6 Mo2 3 3_565 -17.27(5)
K2 Mo5 K6 Mo2 . 3_565 -167.93(6)
K4 Mo5 K6 Mo2 1_565 3_565 52.44(4)
K3 Mo5 K6 Mo2 3_655 3_565 -70.34(8)
O15 Mo2 O1 Co1 . . 25.1(4)
O7 Mo2 O1 Co1 . . 145.3(4)
O8 Mo2 O1 Co1 . . -94.4(4)
K6 Mo2 O1 Co1 3_565 . -165.24(14)
K5 Mo2 O1 Co1 3_665 . 72.3(4)
K4 Mo2 O1 Co1 1_565 . -114.1(4)
K4 Mo2 O1 Co1 3 . 177.8(4)
K4 Mo2 O1 Co1 3_655 . 6.5(3)
O15 Mo2 O1 Mo5 . . -161.9(4)
O7 Mo2 O1 Mo5 . . -41.8(5)
O8 Mo2 O1 Mo5 . . 78.6(5)
K6 Mo2 O1 Mo5 3_565 . 7.7(6)
K5 Mo2 O1 Mo5 3_665 . -114.7(4)
K4 Mo2 O1 Mo5 1_565 . 58.9(4)
K4 Mo2 O1 Mo5 3 . -9.2(4)
K4 Mo2 O1 Mo5 3_655 . 179.5(4)
O3 Co1 O1 Mo2 . . 166.4(7)
O8 Co1 O1 Mo2 3_665 . 42.0(4)
O2 Co1 O1 Mo2 3_655 . -55.2(4)
O4 Co1 O1 Mo2 . . 137.1(4)
O9 Co1 O1 Mo2 . . -143.8(4)
K3 Co1 O1 Mo2 . . -70.4(4)
K4 Co1 O1 Mo2 3_655 . -6.9(4)
K6 Co1 O1 Mo2 1_655 . 67.7(4)
O3 Co1 O1 Mo5 . . -8.7(10)
O8 Co1 O1 Mo5 3_665 . -133.2(2)
O2 Co1 O1 Mo5 3_655 . 129.7(2)
O4 Co1 O1 Mo5 . . -38.06(19)
O9 Co1 O1 Mo5 . . 41.03(19)
K3 Co1 O1 Mo5 . . 114.42(19)
K4 Co1 O1 Mo5 3_655 . 177.99(16)
K6 Co1 O1 Mo5 1_655 . -107.47(18)
O10 Mo5 O1 Mo2 . . -43.5(5)
O12 Mo5 O1 Mo2 . . -171.0(5)
O5 Mo5 O1 Mo2 . . 59.4(4)
O4 Mo5 O1 Mo2 . . -137.5(5)
O9 Mo5 O1 Mo2 . . 146.0(5)
K3 Mo5 O1 Mo2 1_455 . 85.3(4)
K4 Mo5 O1 Mo2 3 . 10.4(4)
K6 Mo5 O1 Mo2 . . -74.3(5)
K2 Mo5 O1 Mo2 . . -179.7(3)
K4 Mo5 O1 Mo2 1_565 . -59.8(4)
K3 Mo5 O1 Mo2 3_655 . 79.3(4)
O10 Mo5 O1 Co1 . . 131.2(3)
O12 Mo5 O1 Co1 . . 3.7(7)
O5 Mo5 O1 Co1 . . -125.9(2)
O4 Mo5 O1 Co1 . . 37.18(19)
O9 Mo5 O1 Co1 . . -39.4(2)
K3 Mo5 O1 Co1 1_455 . -100.0(2)
K4 Mo5 O1 Co1 3 . -174.91(16)
K6 Mo5 O1 Co1 . . 100.4(2)
K2 Mo5 O1 Co1 . . -5.0(3)
K4 Mo5 O1 Co1 1_565 . 114.89(18)
K3 Mo5 O1 Co1 3_655 . -106.04(17)
O13 Mo4 O2 Co1 . 3_655 -7.0(6)
O11 Mo4 O2 Co1 . 3_655 -126.4(5)
O9 Mo4 O2 Co1 . 3_655 114.3(5)
K4 Mo4 O2 Co1 . 3_655 -110.6(6)
K5 Mo4 O2 Co1 1_545 3_655 -61.5(6)
K2 Mo4 O2 Co1 . 3_655 -160.9(2)
K3 Mo4 O2 Co1 3_655 3_655 140.6(7)
K3 Mo4 O2 Co1 . 3_655 22.8(5)
O13 Mo4 O2 K3 . 3_655 -147.6(2)
O11 Mo4 O2 K3 . 3_655 93.0(3)
O9 Mo4 O2 K3 . 3_655 -26.3(3)
K4 Mo4 O2 K3 . 3_655 108.8(3)
K5 Mo4 O2 K3 1_545 3_655 157.93(11)
K2 Mo4 O2 K3 . 3_655 58.5(5)
K3 Mo4 O2 K3 . 3_655 -117.82(18)
O13 Mo4 O2 K4 . . 103.6(2)
O11 Mo4 O2 K4 . . -15.8(3)
O9 Mo4 O2 K4 . . -135.0(2)
K5 Mo4 O2 K4 1_545 . 49.2(2)
K2 Mo4 O2 K4 . . -50.2(4)
K3 Mo4 O2 K4 3_655 . -108.8(3)
K3 Mo4 O2 K4 . . 133.41(11)
O10 K4 O2 Mo4 1_545 . -141.0(4)
O15 K4 O2 Mo4 3_655 . -66.8(2)
O5 K4 O2 Mo4 3 . 100.7(2)
O10 K4 O2 Mo4 3 . 151.6(2)
O11 K4 O2 Mo4 . . 10.39(19)
O8 K4 O2 Mo4 1_545 . -150.5(3)
O7 K4 O2 Mo4 3 . 60.8(3)
O18 K4 O2 Mo4 1_545 . -31.3(3)
Mo5 K4 O2 Mo4 3 . 125.92(19)
Co1 K4 O2 Mo4 3_655 . -146.5(3)
O10 K4 O2 Co1 1_545 3_655 5.5(5)
O15 K4 O2 Co1 3_655 3_655 79.7(2)
O5 K4 O2 Co1 3 3_655 -112.9(2)
O10 K4 O2 Co1 3 3_655 -62.0(2)
O11 K4 O2 Co1 . 3_655 156.8(3)
O8 K4 O2 Co1 1_545 3_655 -4.00(18)
O7 K4 O2 Co1 3 3_655 -152.79(19)
O18 K4 O2 Co1 1_545 3_655 115.2(2)
Mo4 K4 O2 Co1 . 3_655 146.5(3)
Mo5 K4 O2 Co1 3 3_655 -87.62(18)
O10 K4 O2 K3 1_545 3_655 107.8(4)
O15 K4 O2 K3 3_655 3_655 -178.0(2)
O5 K4 O2 K3 3 3_655 -10.50(17)
O10 K4 O2 K3 3 3_655 40.4(2)
O11 K4 O2 K3 . 3_655 -100.8(2)
O8 K4 O2 K3 1_545 3_655 98.4(2)
O7 K4 O2 K3 3 3_655 -50.4(3)
O18 K4 O2 K3 1_545 3_655 -142.44(18)
Mo4 K4 O2 K3 . 3_655 -111.2(3)
Mo5 K4 O2 K3 3 3_655 14.76(14)
Co1 K4 O2 K3 3_655 3_655 102.4(3)
O6 Mo3 O3 Co1 . . 122.3(9)
O14 Mo3 O3 Co1 . . -1.3(10)
O16 Mo3 O3 Co1 . . -118.7(9)
K3 Mo3 O3 Co1 . . 115.7(10)
K6 Mo3 O3 Co1 1_655 . -133.9(10)
K1 Mo3 O3 Co1 . . -65.8(10)
K5 Mo3 O3 Co1 1_545 . 46.5(10)
K2 Mo3 O3 Co1 1_655 . 167.1(9)
K2 Mo3 O3 Co1 . . -7.5(9)
O6 Mo3 O3 K3 . . 6.6(3)
O14 Mo3 O3 K3 . . -117.0(3)
O16 Mo3 O3 K3 . . 125.6(3)
K6 Mo3 O3 K3 1_655 . 110.5(2)
K1 Mo3 O3 K3 . . 178.54(6)
K5 Mo3 O3 K3 1_545 . -69.17(16)
K2 Mo3 O3 K3 1_655 . 51.48(16)
K2 Mo3 O3 K3 . . -123.16(13)
O6 Mo3 O3 K6 . 1_655 -103.9(3)
O14 Mo3 O3 K6 . 1_655 132.6(3)
O16 Mo3 O3 K6 . 1_655 15.1(3)
K3 Mo3 O3 K6 . 1_655 -110.5(2)
K1 Mo3 O3 K6 . 1_655 68.05(17)
K5 Mo3 O3 K6 1_545 1_655 -179.65(7)
K2 Mo3 O3 K6 1_655 1_655 -59.01(15)
K2 Mo3 O3 K6 . 1_655 126.35(14)
O8 Co1 O3 Mo3 3_665 . 143.8(9)
O2 Co1 O3 Mo3 3_655 . -117.9(9)
O4 Co1 O3 Mo3 . . 48.5(10)
O1 Co1 O3 Mo3 . . 20.2(17)
O9 Co1 O3 Mo3 . . -27.7(10)
K3 Co1 O3 Mo3 . . -114.2(10)
K4 Co1 O3 Mo3 3_655 . -166.7(9)
K6 Co1 O3 Mo3 1_655 . 132.4(10)
O8 Co1 O3 K3 3_665 . -102.1(2)
O2 Co1 O3 K3 3_655 . -3.8(2)
O4 Co1 O3 K3 . . 162.6(2)
O1 Co1 O3 K3 . . 134.4(8)
O9 Co1 O3 K3 . . 86.4(2)
K4 Co1 O3 K3 3_655 . -52.58(18)
K6 Co1 O3 K3 1_655 . -113.4(3)
O8 Co1 O3 K6 3_665 1_655 11.3(2)
O2 Co1 O3 K6 3_655 1_655 109.6(2)
O4 Co1 O3 K6 . 1_655 -84.0(2)
O1 Co1 O3 K6 . 1_655 -112.2(8)
O9 Co1 O3 K6 . 1_655 -160.2(2)
K3 Co1 O3 K6 . 1_655 113.4(3)
K4 Co1 O3 K6 3_655 1_655 60.84(18)
O5 K3 O3 Mo3 3_655 . 128.7(5)
O6 K3 O3 Mo3 . . -4.6(2)
O13 K3 O3 Mo3 . . 76.0(2)
O5 K3 O3 Mo3 1_655 . -132.5(2)
O2 K3 O3 Mo3 3_655 . 164.8(3)
O12 K3 O3 Mo3 1_655 . -81.6(2)
O11 K3 O3 Mo3 1_655 . -38.7(3)
Mo5 K3 O3 Mo3 1_655 . -107.22(19)
Co1 K3 O3 Mo3 . . 161.7(4)
Mo4 K3 O3 Mo3 3_655 . 156.49(19)
O5 K3 O3 Co1 3_655 . -32.9(6)
O6 K3 O3 Co1 . . -166.2(3)
O13 K3 O3 Co1 . . -85.7(2)
O5 K3 O3 Co1 1_655 . 65.8(2)
O2 K3 O3 Co1 3_655 . 3.07(18)
O12 K3 O3 Co1 1_655 . 116.7(2)
O11 K3 O3 Co1 1_655 . 159.66(17)
Mo3 K3 O3 Co1 . . -161.7(4)
Mo5 K3 O3 Co1 1_655 . 91.10(18)
Mo4 K3 O3 Co1 3_655 . -5.19(19)
O5 K3 O3 K6 3_655 1_655 -139.9(5)
O6 K3 O3 K6 . 1_655 86.8(2)
O13 K3 O3 K6 . 1_655 167.4(2)
O5 K3 O3 K6 1_655 1_655 -41.1(2)
O2 K3 O3 K6 3_655 1_655 -103.9(2)
O12 K3 O3 K6 1_655 1_655 9.76(18)
O11 K3 O3 K6 1_655 1_655 52.7(3)
Mo3 K3 O3 K6 . 1_655 91.4(2)
Mo5 K3 O3 K6 1_655 1_655 -15.85(15)
Co1 K3 O3 K6 . 1_655 -106.9(3)
Mo4 K3 O3 K6 3_655 1_655 -112.14(16)
O19 Mo1 O4 Co1 . . 14.2(5)
O18 Mo1 O4 Co1 . . 136.2(4)
O17 Mo1 O4 Co1 . . -105.1(5)
K5 Mo1 O4 Co1 . . 67.5(5)
K6 Mo1 O4 Co1 . . -177.9(4)
K2 Mo1 O4 Co1 . . -106.5(4)
K1 Mo1 O4 Co1 . . -61.7(5)
O19 Mo1 O4 Mo5 . . -168.3(4)
O18 Mo1 O4 Mo5 . . -46.3(4)
O17 Mo1 O4 Mo5 . . 72.4(4)
K5 Mo1 O4 Mo5 . . -115.0(3)
K6 Mo1 O4 Mo5 . . -0.4(3)
K2 Mo1 O4 Mo5 . . 71.1(3)
K1 Mo1 O4 Mo5 . . 115.8(3)
O3 Co1 O4 Mo1 . . 43.3(4)
O8 Co1 O4 Mo1 3_665 . -55.6(5)
O2 Co1 O4 Mo1 3_655 . 168.6(6)
O1 Co1 O4 Mo1 . . -143.6(5)
O9 Co1 O4 Mo1 . . 137.6(5)
K3 Co1 O4 Mo1 . . 63.4(5)
K4 Co1 O4 Mo1 3_655 . -75.5(5)
K6 Co1 O4 Mo1 1_655 . -3.9(4)
O3 Co1 O4 Mo5 . . -134.7(2)
O8 Co1 O4 Mo5 3_665 . 126.4(2)
O2 Co1 O4 Mo5 3_655 . -9.5(8)
O1 Co1 O4 Mo5 . . 38.40(19)
O9 Co1 O4 Mo5 . . -40.5(2)
K3 Co1 O4 Mo5 . . -114.68(19)
K4 Co1 O4 Mo5 3_655 . 106.5(2)
K6 Co1 O4 Mo5 1_655 . 178.10(16)
O10 Mo5 O4 Mo1 . . 54.0(4)
O12 Mo5 O4 Mo1 . . -48.8(4)
O5 Mo5 O4 Mo1 . . -169.0(5)
O1 Mo5 O4 Mo1 . . 143.9(4)
O9 Mo5 O4 Mo1 . . -139.4(4)
K3 Mo5 O4 Mo1 1_455 . -77.2(4)
K4 Mo5 O4 Mo1 3 . 83.6(4)
K6 Mo5 O4 Mo1 . . 0.5(3)
K2 Mo5 O4 Mo1 . . -72.5(3)
K4 Mo5 O4 Mo1 1_565 . 69.4(3)
K3 Mo5 O4 Mo1 3_655 . -166.4(2)
O10 Mo5 O4 Co1 . . -127.7(3)
O12 Mo5 O4 Co1 . . 129.5(3)
O5 Mo5 O4 Co1 . . 9.3(7)
O1 Mo5 O4 Co1 . . -37.76(19)
O9 Mo5 O4 Co1 . . 38.89(19)
K3 Mo5 O4 Co1 1_455 . 101.1(2)
K4 Mo5 O4 Co1 3 . -98.1(2)
K6 Mo5 O4 Co1 . . 178.78(17)
K2 Mo5 O4 Co1 . . 105.77(18)
K4 Mo5 O4 Co1 1_565 . -112.33(18)
K3 Mo5 O4 Co1 3_655 . 11.9(3)
O10 Mo5 O5 K3 . 3_655 140.3(4)
O12 Mo5 O5 K3 . 3_655 -112.9(4)
O4 Mo5 O5 K3 . 3_655 4.5(9)
O1 Mo5 O5 K3 . 3_655 48.7(4)
O9 Mo5 O5 K3 . 3_655 -23.6(4)
K3 Mo5 O5 K3 1_455 3_655 -108.3(5)
K4 Mo5 O5 K3 3 3_655 134.1(5)
K6 Mo5 O5 K3 . 3_655 -163.8(3)
K2 Mo5 O5 K3 . 3_655 -81.6(4)
K4 Mo5 O5 K3 1_565 3_655 117.4(4)
O10 Mo5 O5 K4 . 3 6.2(3)
O12 Mo5 O5 K4 . 3 113.0(3)
O4 Mo5 O5 K4 . 3 -129.6(5)
O1 Mo5 O5 K4 . 3 -85.4(2)
O9 Mo5 O5 K4 . 3 -157.7(2)
K3 Mo5 O5 K4 1_455 3 117.6(3)
K6 Mo5 O5 K4 . 3 62.1(2)
K2 Mo5 O5 K4 . 3 144.26(12)
K4 Mo5 O5 K4 1_565 3 -16.7(3)
K3 Mo5 O5 K4 3_655 3 -134.1(5)
O10 Mo5 O5 K3 . 1_455 -111.4(3)
O12 Mo5 O5 K3 . 1_455 -4.5(3)
O4 Mo5 O5 K3 . 1_455 112.9(6)
O1 Mo5 O5 K3 . 1_455 157.0(2)
O9 Mo5 O5 K3 . 1_455 84.8(2)
K4 Mo5 O5 K3 3 1_455 -117.6(3)
K6 Mo5 O5 K3 . 1_455 -55.4(2)
K2 Mo5 O5 K3 . 1_455 26.7(2)
K4 Mo5 O5 K3 1_565 1_455 -134.24(13)
K3 Mo5 O5 K3 3_655 1_455 108.3(5)
O14 Mo3 O6 K1 . 2_645 -17.9(9)
O16 Mo3 O6 K1 . 2_645 100.7(8)
O3 Mo3 O6 K1 . 2_645 -142.2(7)
K3 Mo3 O6 K1 . 2_645 -135.1(9)
K6 Mo3 O6 K1 1_655 2_645 155.3(7)
K1 Mo3 O6 K1 . 2_645 48.5(9)
K5 Mo3 O6 K1 1_545 2_645 -37.2(7)
K2 Mo3 O6 K1 1_655 2_645 125.9(9)
K2 Mo3 O6 K1 . 2_645 -43.6(9)
O14 Mo3 O6 K3 . . 117.2(3)
O16 Mo3 O6 K3 . . -124.3(3)
O3 Mo3 O6 K3 . . -7.2(3)
K6 Mo3 O6 K3 1_655 . -69.6(2)
K1 Mo3 O6 K3 . . -176.40(9)
K5 Mo3 O6 K3 1_545 . 97.9(2)
K2 Mo3 O6 K3 1_655 . -99.0(3)
K2 Mo3 O6 K3 . . 91.5(2)
O14 Mo3 O6 K2 . 1_655 -143.8(3)
O16 Mo3 O6 K2 . 1_655 -25.2(4)
O3 Mo3 O6 K2 . 1_655 91.9(3)
K3 Mo3 O6 K2 . 1_655 99.0(3)
K6 Mo3 O6 K2 1_655 1_655 29.4(3)
K1 Mo3 O6 K2 . 1_655 -77.4(3)
K5 Mo3 O6 K2 1_545 1_655 -163.1(3)
K2 Mo3 O6 K2 . 1_655 -169.45(10)
O5 K3 O6 Mo3 3_655 . -156.6(2)
O13 K3 O6 Mo3 . . -68.4(3)
O5 K3 O6 Mo3 1_655 . 83.5(3)
O2 K3 O6 Mo3 3_655 . -7.4(4)
O12 K3 O6 Mo3 1_655 . 79.4(3)
O3 K3 O6 Mo3 . . 4.7(2)
O11 K3 O6 Mo3 1_655 . 156.0(3)
Mo5 K3 O6 Mo3 1_655 . 82.8(2)
Co1 K3 O6 Mo3 . . -2.6(2)
Mo4 K3 O6 Mo3 3_655 . -32.1(4)
O5 K3 O6 K1 3_655 2_645 4.6(3)
O13 K3 O6 K1 . 2_645 92.8(2)
O5 K3 O6 K1 1_655 2_645 -115.3(2)
O2 K3 O6 K1 3_655 2_645 153.77(18)
O12 K3 O6 K1 1_655 2_645 -119.4(2)
O3 K3 O6 K1 . 2_645 165.9(3)
O11 K3 O6 K1 1_655 2_645 -42.76(18)
Mo3 K3 O6 K1 . 2_645 161.2(4)
Mo5 K3 O6 K1 1_655 2_645 -115.94(17)
Co1 K3 O6 K1 . 2_645 158.64(17)
Mo4 K3 O6 K1 3_655 2_645 129.09(19)
O5 K3 O6 K2 3_655 1_655 88.8(3)
O13 K3 O6 K2 . 1_655 177.0(2)
O5 K3 O6 K2 1_655 1_655 -31.1(3)
O2 K3 O6 K2 3_655 1_655 -122.0(2)
O12 K3 O6 K2 1_655 1_655 -35.17(16)
O3 K3 O6 K2 . 1_655 -109.9(2)
O11 K3 O6 K2 1_655 1_655 41.43(14)
Mo3 K3 O6 K2 . 1_655 -114.6(3)
Mo5 K3 O6 K2 1_655 1_655 -31.75(14)
Co1 K3 O6 K2 . 1_655 -117.17(13)
Mo4 K3 O6 K2 3_655 1_655 -146.71(17)
O15 Mo2 O7 K6 . 3_565 -94.9(3)
O8 Mo2 O7 K6 . 3_565 22.7(3)
O1 Mo2 O7 K6 . 3_565 145.5(2)
K5 Mo2 O7 K6 3_665 3_565 -100.3(2)
K4 Mo2 O7 K6 1_565 3_565 67.4(2)
K4 Mo2 O7 K6 3 3_565 99.1(3)
K4 Mo2 O7 K6 3_655 3_565 -106.3(2)
O15 Mo2 O7 K1 . 4_565 17.6(13)
O8 Mo2 O7 K1 . 4_565 135.2(12)
O1 Mo2 O7 K1 . 4_565 -102.1(12)
K6 Mo2 O7 K1 3_565 4_565 112.5(13)
K5 Mo2 O7 K1 3_665 4_565 12.2(12)
K4 Mo2 O7 K1 1_565 4_565 179.9(12)
K4 Mo2 O7 K1 3 4_565 -148.4(14)
K4 Mo2 O7 K1 3_655 4_565 6.2(14)
O15 Mo2 O7 K4 . 3 166.0(2)
O8 Mo2 O7 K4 . 3 -76.4(3)
O1 Mo2 O7 K4 . 3 46.3(3)
K6 Mo2 O7 K4 3_565 3 -99.1(3)
K5 Mo2 O7 K4 3_665 3 160.6(3)
K4 Mo2 O7 K4 1_565 3 -31.7(2)
K4 Mo2 O7 K4 3_655 3 154.58(12)
O15 Mo2 O7 K5 . 3_665 5.4(3)
O8 Mo2 O7 K5 . 3_665 123.0(2)
O1 Mo2 O7 K5 . 3_665 -114.3(2)
K6 Mo2 O7 K5 3_565 3_665 100.3(2)
K4 Mo2 O7 K5 1_565 3_665 167.70(6)
K4 Mo2 O7 K5 3 3_665 -160.6(3)
K4 Mo2 O7 K5 3_655 3_665 -6.0(3)
O15 Mo2 O8 Co1 . 3_665 -0.1(6)
O7 Mo2 O8 Co1 . 3_665 -118.2(6)
O1 Mo2 O8 Co1 . 3_665 119.5(5)
K6 Mo2 O8 Co1 3_565 3_665 -98.5(6)
K5 Mo2 O8 Co1 3_665 3_665 -46.1(6)
K4 Mo2 O8 Co1 1_565 3_665 147.9(7)
K4 Mo2 O8 Co1 3 3_665 -163.1(5)
K4 Mo2 O8 Co1 3_655 3_665 28.5(6)
O15 Mo2 O8 K4 . 1_565 -148.0(3)
O7 Mo2 O8 K4 . 1_565 93.9(3)
O1 Mo2 O8 K4 . 1_565 -28.4(3)
K6 Mo2 O8 K4 3_565 1_565 113.6(3)
K5 Mo2 O8 K4 3_665 1_565 165.96(10)
K4 Mo2 O8 K4 3 1_565 49.0(2)
K4 Mo2 O8 K4 3_655 1_565 -119.44(19)
O15 Mo2 O8 K6 . 3_565 98.4(3)
O7 Mo2 O8 K6 . 3_565 -19.7(3)
O1 Mo2 O8 K6 . 3_565 -142.0(2)
K5 Mo2 O8 K6 3_665 3_565 52.4(2)
K4 Mo2 O8 K6 1_565 3_565 -113.6(3)
K4 Mo2 O8 K6 3 3_565 -64.59(12)
K4 Mo2 O8 K6 3_655 3_565 126.96(10)
O13 Mo4 O9 Co1 . . 21.0(4)
O11 Mo4 O9 Co1 . . 138.4(4)
O2 Mo4 O9 Co1 . . -101.1(4)
K4 Mo4 O9 Co1 . . -164.61(16)
K5 Mo4 O9 Co1 1_545 . 74.5(4)
K2 Mo4 O9 Co1 . . 109.5(4)
K3 Mo4 O9 Co1 3_655 . -120.2(4)
K3 Mo4 O9 Co1 . . -1.3(3)
O13 Mo4 O9 Mo5 . . -155.1(5)
O11 Mo4 O9 Mo5 . . -37.7(6)
O2 Mo4 O9 Mo5 . . 82.9(5)
K4 Mo4 O9 Mo5 . . 19.4(7)
K5 Mo4 O9 Mo5 1_545 . -101.5(5)
K2 Mo4 O9 Mo5 . . -66.6(5)
K3 Mo4 O9 Mo5 3_655 . 63.7(5)
K3 Mo4 O9 Mo5 . . -177.3(5)
O3 Co1 O9 Mo4 . . -47.5(4)
O8 Co1 O9 Mo4 3_665 . 164.8(7)
O2 Co1 O9 Mo4 3_655 . 49.2(4)
O4 Co1 O9 Mo4 . . -139.3(4)
O1 Co1 O9 Mo4 . . 143.3(4)
K3 Co1 O9 Mo4 . . 1.4(4)
K4 Co1 O9 Mo4 3_655 . 69.8(4)
K6 Co1 O9 Mo4 1_655 . -69.6(4)
O3 Co1 O9 Mo5 . . 130.1(2)
O8 Co1 O9 Mo5 3_665 . -17.6(9)
O2 Co1 O9 Mo5 3_655 . -133.3(2)
O4 Co1 O9 Mo5 . . 38.29(19)
O1 Co1 O9 Mo5 . . -39.15(19)
K3 Co1 O9 Mo5 . . 179.00(15)
K4 Co1 O9 Mo5 3_655 . -112.65(16)
K6 Co1 O9 Mo5 1_655 . 107.96(19)
O10 Mo5 O9 Mo4 . . -175.0(7)
O12 Mo5 O9 Mo4 . . 51.3(5)
O5 Mo5 O9 Mo4 . . -52.1(5)
O4 Mo5 O9 Mo4 . . 139.2(6)
O1 Mo5 O9 Mo4 . . -144.5(6)
K3 Mo5 O9 Mo4 1_455 . -1.5(5)
K4 Mo5 O9 Mo4 3 . -74.7(5)
K6 Mo5 O9 Mo4 . . 73.2(6)
K2 Mo5 O9 Mo4 . . 66.7(5)
K4 Mo5 O9 Mo4 1_565 . 180.0(4)
K3 Mo5 O9 Mo4 3_655 . -63.3(5)
O10 Mo5 O9 Co1 . . 8.2(9)
O12 Mo5 O9 Co1 . . -125.5(3)
O5 Mo5 O9 Co1 . . 131.1(2)
O4 Mo5 O9 Co1 . . -37.61(19)
O1 Mo5 O9 Co1 . . 38.66(19)
K3 Mo5 O9 Co1 1_455 . -178.39(17)
K4 Mo5 O9 Co1 3 . 108.43(17)
K6 Mo5 O9 Co1 . . -103.67(19)
K2 Mo5 O9 Co1 . . -110.1(2)
K4 Mo5 O9 Co1 1_565 . 3.1(3)
K3 Mo5 O9 Co1 3_655 . 119.8(2)
O12 Mo5 O10 K4 . 1_565 124.0(5)
O5 Mo5 O10 K4 . 1_565 -128.8(5)
O4 Mo5 O10 K4 . 1_565 35.1(5)
O1 Mo5 O10 K4 . 1_565 -37.0(5)
O9 Mo5 O10 K4 . 1_565 -8.1(12)
K3 Mo5 O10 K4 1_455 1_565 179.1(3)
K4 Mo5 O10 K4 3 1_565 -123.0(5)
K6 Mo5 O10 K4 . 1_565 118.1(5)
K2 Mo5 O10 K4 . 1_565 99.5(4)
K3 Mo5 O10 K4 3_655 1_565 -109.6(4)
O12 Mo5 O10 K4 . 3 -113.0(3)
O5 Mo5 O10 K4 . 3 -5.8(3)
O4 Mo5 O10 K4 . 3 158.1(2)
O1 Mo5 O10 K4 . 3 86.0(2)
O9 Mo5 O10 K4 . 3 114.9(7)
K3 Mo5 O10 K4 1_455 3 -57.9(2)
K6 Mo5 O10 K4 . 3 -118.9(3)
K2 Mo5 O10 K4 . 3 -137.44(12)
K4 Mo5 O10 K4 1_565 3 123.0(5)
K3 Mo5 O10 K4 3_655 3 13.4(3)
O12 Mo5 O10 K6 . . 6.0(3)
O5 Mo5 O10 K6 . . 113.2(2)
O4 Mo5 O10 K6 . . -82.9(2)
O1 Mo5 O10 K6 . . -155.1(2)
O9 Mo5 O10 K6 . . -126.2(7)
K3 Mo5 O10 K6 1_455 . 61.0(2)
K4 Mo5 O10 K6 3 . 118.9(3)
K2 Mo5 O10 K6 . . -18.5(3)
K4 Mo5 O10 K6 1_565 . -118.1(5)
K3 Mo5 O10 K6 3_655 . 132.36(13)
O16 K6 O10 Mo5 1_455 . -14.9(4)
O7 K6 O10 Mo5 3_565 . 179.3(3)
O12 K6 O10 Mo5 . . -4.3(2)
O19 K6 O10 Mo5 1_455 . -138.1(3)
O3 K6 O10 Mo5 1_455 . -63.0(2)
O18 K6 O10 Mo5 . . 95.7(3)
O8 K6 O10 Mo5 3_565 . -118.8(3)
O14 K6 O10 Mo5 2 . 95.6(3)
Mo3 K6 O10 Mo5 1_455 . -38.4(3)
Mo2 K6 O10 Mo5 3_565 . -150.3(3)
O16 K6 O10 K4 1_455 1_565 -156.7(2)
O7 K6 O10 K4 3_565 1_565 37.58(19)
O12 K6 O10 K4 . 1_565 -146.1(3)
O19 K6 O10 K4 1_455 1_565 80.1(3)
O3 K6 O10 K4 1_455 1_565 155.3(2)
O18 K6 O10 K4 . 1_565 -46.10(19)
O8 K6 O10 K4 3_565 1_565 99.5(2)
O14 K6 O10 K4 2 1_565 -46.1(3)
Mo3 K6 O10 K4 1_455 1_565 179.83(13)
Mo2 K6 O10 K4 3_565 1_565 67.96(16)
Mo5 K6 O10 K4 . 1_565 -141.8(4)
O16 K6 O10 K4 1_455 3 87.5(3)
O7 K6 O10 K4 3_565 3 -78.2(2)
O12 K6 O10 K4 . 3 98.1(3)
O19 K6 O10 K4 1_455 3 -35.7(4)
O3 K6 O10 K4 1_455 3 39.4(2)
O18 K6 O10 K4 . 3 -161.9(3)
O8 K6 O10 K4 3_565 3 -16.35(17)
O14 K6 O10 K4 2 3 -161.94(19)
Mo3 K6 O10 K4 1_455 3 64.0(2)
Mo2 K6 O10 K4 3_565 3 -47.86(16)
Mo5 K6 O10 K4 . 3 102.4(3)
O13 Mo4 O11 K2 . . 80.6(3)
O2 Mo4 O11 K2 . . -158.9(2)
O9 Mo4 O11 K2 . . -37.1(3)
K4 Mo4 O11 K2 . . -174.9(3)
K5 Mo4 O11 K2 1_545 . 84.6(2)
K3 Mo4 O11 K2 3_655 . -112.04(18)
K3 Mo4 O11 K2 . . 69.5(3)
O13 Mo4 O11 K4 . . -104.5(3)
O2 Mo4 O11 K4 . . 16.0(3)
O9 Mo4 O11 K4 . . 137.7(2)
K5 Mo4 O11 K4 1_545 . -100.50(19)
K2 Mo4 O11 K4 . . 174.9(3)
K3 Mo4 O11 K4 3_655 . 62.84(17)
K3 Mo4 O11 K4 . . -115.6(2)
O13 Mo4 O11 K5 . 1_545 -4.0(3)
O2 Mo4 O11 K5 . 1_545 116.5(2)
O9 Mo4 O11 K5 . 1_545 -121.8(2)
K4 Mo4 O11 K5 . 1_545 100.50(19)
K2 Mo4 O11 K5 . 1_545 -84.6(2)
K3 Mo4 O11 K5 3_655 1_545 163.34(8)
K3 Mo4 O11 K5 . 1_545 -15.1(3)
O13 Mo4 O11 K3 . 1_455 167.7(2)
O2 Mo4 O11 K3 . 1_455 -71.7(3)
O9 Mo4 O11 K3 . 1_455 50.0(3)
K4 Mo4 O11 K3 . 1_455 -87.8(2)
K5 Mo4 O11 K3 1_545 1_455 171.7(3)
K2 Mo4 O11 K3 . 1_455 87.1(2)
K3 Mo4 O11 K3 3_655 1_455 -24.9(2)
K3 Mo4 O11 K3 . 1_455 156.64(12)
O12 K2 O11 Mo4 . . 70.8(3)
O14 K2 O11 Mo4 . . -59.1(3)
O17 K2 O11 Mo4 . . 13.2(5)
O6 K2 O11 Mo4 1_455 . 140.1(3)
O17 K2 O11 Mo4 2_545 . -132.7(3)
O18 K2 O11 Mo4 2_545 . -113.7(3)
O19 K2 O11 Mo4 2_545 . -171.5(2)
Mo1 K2 O11 Mo4 2_545 . -140.1(2)
K1 K2 O11 Mo4 2_545 . -175.9(3)
K5 K2 O11 Mo4 2_545 . 157.0(2)
O12 K2 O11 K4 . . -94.1(7)
O14 K2 O11 K4 . . 136.0(7)
O17 K2 O11 K4 . . -151.7(6)
O6 K2 O11 K4 1_455 . -24.8(7)
O17 K2 O11 K4 2_545 . 62.4(7)
O18 K2 O11 K4 2_545 . 81.4(8)
O19 K2 O11 K4 2_545 . 23.6(8)
Mo1 K2 O11 K4 2_545 . 55.0(7)
Mo4 K2 O11 K4 . . -164.9(9)
K1 K2 O11 K4 2_545 . 19.2(6)
K5 K2 O11 K4 2_545 . -7.9(10)
O12 K2 O11 K5 . 1_545 160.85(18)
O14 K2 O11 K5 . 1_545 30.97(17)
O17 K2 O11 K5 . 1_545 103.3(4)
O6 K2 O11 K5 1_455 1_545 -129.85(17)
O17 K2 O11 K5 2_545 1_545 -42.62(16)
O18 K2 O11 K5 2_545 1_545 -23.6(2)
O19 K2 O11 K5 2_545 1_545 -81.42(19)
Mo1 K2 O11 K5 2_545 1_545 -50.07(14)
Mo4 K2 O11 K5 . 1_545 90.0(3)
K1 K2 O11 K5 2_545 1_545 -85.83(14)
K5 K2 O11 K5 2_545 1_545 -113.0(4)
O12 K2 O11 K1 . 2_545 -113.31(17)
O14 K2 O11 K1 . 2_545 116.80(18)
O17 K2 O11 K1 . 2_545 -170.9(3)
O6 K2 O11 K1 1_455 2_545 -44.02(14)
O17 K2 O11 K1 2_545 2_545 43.21(16)
O18 K2 O11 K1 2_545 2_545 62.2(2)
O19 K2 O11 K1 2_545 2_545 4.4(2)
Mo1 K2 O11 K1 2_545 2_545 35.76(14)
Mo4 K2 O11 K1 . 2_545 175.9(3)
K5 K2 O11 K1 2_545 2_545 -27.1(4)
O12 K2 O11 K3 . 1_455 -31.94(16)
O14 K2 O11 K3 . 1_455 -161.82(17)
O17 K2 O11 K3 . 1_455 -89.5(4)
O6 K2 O11 K3 1_455 1_455 37.35(14)
O17 K2 O11 K3 2_545 1_455 124.59(17)
O18 K2 O11 K3 2_545 1_455 143.59(18)
O19 K2 O11 K3 2_545 1_455 85.79(18)
Mo1 K2 O11 K3 2_545 1_455 117.14(10)
Mo4 K2 O11 K3 . 1_455 -102.7(3)
K1 K2 O11 K3 2_545 1_455 81.38(12)
K5 K2 O11 K3 2_545 1_455 54.3(4)
O10 K4 O11 Mo4 1_545 . 148.4(3)
O15 K4 O11 Mo4 3_655 . 68.9(2)
O5 K4 O11 Mo4 3 . -81.2(2)
O10 K4 O11 Mo4 3 . -75.5(3)
O2 K4 O11 Mo4 . . -10.50(19)
O8 K4 O11 Mo4 1_545 . 9.6(3)
O7 K4 O11 Mo4 3 . -156.8(2)
O18 K4 O11 Mo4 1_545 . 133.0(3)
Mo5 K4 O11 Mo4 3 . -81.0(2)
Co1 K4 O11 Mo4 3_655 . 1.6(2)
O10 K4 O11 K2 1_545 . -46.2(9)
O15 K4 O11 K2 3_655 . -125.8(7)
O5 K4 O11 K2 3 . 84.1(7)
O10 K4 O11 K2 3 . 89.8(7)
O2 K4 O11 K2 . . 154.9(8)
O8 K4 O11 K2 1_545 . 175.0(6)
O7 K4 O11 K2 3 . 8.6(7)
O18 K4 O11 K2 1_545 . -61.6(7)
Mo4 K4 O11 K2 . . 165.4(9)
Mo5 K4 O11 K2 3 . 84.3(7)
Co1 K4 O11 K2 3_655 . 167.0(7)
O10 K4 O11 K5 1_545 1_545 56.1(3)
O15 K4 O11 K5 3_655 1_545 -23.49(17)
O5 K4 O11 K5 3 1_545 -173.57(19)
O10 K4 O11 K5 3 1_545 -167.9(2)
O2 K4 O11 K5 . 1_545 -102.8(2)
O8 K4 O11 K5 1_545 1_545 -82.7(2)
O7 K4 O11 K5 3 1_545 110.86(17)
O18 K4 O11 K5 1_545 1_545 40.67(17)
Mo4 K4 O11 K5 . 1_545 -92.3(3)
Mo5 K4 O11 K5 3 1_545 -173.38(10)
Co1 K4 O11 K5 3_655 1_545 -90.75(13)
O10 K4 O11 K1 1_545 2_545 -27.2(3)
O15 K4 O11 K1 3_655 2_545 -106.82(19)
O5 K4 O11 K1 3 2_545 103.10(17)
O10 K4 O11 K1 3 2_545 108.8(2)
O2 K4 O11 K1 . 2_545 173.8(2)
O8 K4 O11 K1 1_545 2_545 -166.08(16)
O7 K4 O11 K1 3 2_545 27.53(15)
O18 K4 O11 K1 1_545 2_545 -42.66(15)
Mo4 K4 O11 K1 . 2_545 -175.7(3)
Mo5 K4 O11 K1 3 2_545 103.28(12)
Co1 K4 O11 K1 3_655 2_545 -174.08(11)
O10 K4 O11 K3 1_545 1_455 -107.9(3)
O15 K4 O11 K3 3_655 1_455 172.49(19)
O5 K4 O11 K3 3 1_455 22.41(15)
O10 K4 O11 K3 3 1_455 28.1(3)
O2 K4 O11 K3 . 1_455 93.14(18)
O8 K4 O11 K3 1_545 1_455 113.23(17)
O7 K4 O11 K3 3 1_455 -53.16(14)
O18 K4 O11 K3 1_545 1_455 -123.35(17)
Mo4 K4 O11 K3 . 1_455 103.6(3)
Mo5 K4 O11 K3 3 1_455 22.60(13)
Co1 K4 O11 K3 3_655 1_455 105.24(10)
O10 Mo5 O12 K2 . . -139.3(4)
O5 Mo5 O12 K2 . . 114.0(4)
O4 Mo5 O12 K2 . . -45.4(4)
O1 Mo5 O12 K2 . . -13.7(9)
O9 Mo5 O12 K2 . . 26.9(4)
K3 Mo5 O12 K2 1_455 . 109.6(4)
K4 Mo5 O12 K2 3 . 164.7(2)
K6 Mo5 O12 K2 . . -132.9(5)
K4 Mo5 O12 K2 1_565 . -115.3(3)
K3 Mo5 O12 K2 3_655 . 88.2(4)
O10 Mo5 O12 K3 . 1_455 111.2(3)
O5 Mo5 O12 K3 . 1_455 4.4(3)
O4 Mo5 O12 K3 . 1_455 -155.0(2)
O1 Mo5 O12 K3 . 1_455 -123.3(5)
O9 Mo5 O12 K3 . 1_455 -82.7(2)
K4 Mo5 O12 K3 3 1_455 55.2(2)
K6 Mo5 O12 K3 . 1_455 117.5(3)
K2 Mo5 O12 K3 . 1_455 -109.6(4)
K4 Mo5 O12 K3 1_565 1_455 135.14(12)
K3 Mo5 O12 K3 3_655 1_455 -21.3(2)
O10 Mo5 O12 K6 . . -6.4(3)
O5 Mo5 O12 K6 . . -113.1(3)
O4 Mo5 O12 K6 . . 87.5(2)
O1 Mo5 O12 K6 . . 119.2(5)
O9 Mo5 O12 K6 . . 159.8(2)
K3 Mo5 O12 K6 1_455 . -117.5(3)
K4 Mo5 O12 K6 3 . -62.4(2)
K2 Mo5 O12 K6 . . 132.9(5)
K4 Mo5 O12 K6 1_565 . 17.6(3)
K3 Mo5 O12 K6 3_655 . -138.86(14)
O14 K2 O12 Mo5 . . 12.7(5)
O17 K2 O12 Mo5 . . 83.4(4)
O11 K2 O12 Mo5 . . -69.2(4)
O6 K2 O12 Mo5 1_455 . -145.7(4)
O17 K2 O12 Mo5 2_545 . -123.5(4)
O18 K2 O12 Mo5 2_545 . 117.4(4)
O19 K2 O12 Mo5 2_545 . 176.3(3)
Mo1 K2 O12 Mo5 2_545 . 174.82(18)
Mo4 K2 O12 Mo5 . . -42.7(3)
K1 K2 O12 Mo5 2_545 . -118.3(4)
K5 K2 O12 Mo5 2_545 . 132.6(4)
O14 K2 O12 K3 . 1_455 121.0(2)
O17 K2 O12 K3 . 1_455 -168.4(2)
O11 K2 O12 K3 . 1_455 39.08(18)
O6 K2 O12 K3 1_455 1_455 -37.42(17)
O17 K2 O12 K3 2_545 1_455 -15.2(5)
O18 K2 O12 K3 2_545 1_455 -134.3(3)
O19 K2 O12 K3 2_545 1_455 -75.4(2)
Mo1 K2 O12 K3 2_545 1_455 -76.9(3)
Mo4 K2 O12 K3 . 1_455 65.59(14)
K1 K2 O12 K3 2_545 1_455 -9.97(19)
K5 K2 O12 K3 2_545 1_455 -119.11(15)
O14 K2 O12 K6 . . -117.0(3)
O17 K2 O12 K6 . . -46.3(2)
O11 K2 O12 K6 . . 161.1(2)
O6 K2 O12 K6 1_455 . 84.6(2)
O17 K2 O12 K6 2_545 . 106.8(4)
O18 K2 O12 K6 2_545 . -12.2(5)
O19 K2 O12 K6 2_545 . 46.6(3)
Mo1 K2 O12 K6 2_545 . 45.2(4)
Mo4 K2 O12 K6 . . -172.4(2)
K1 K2 O12 K6 2_545 . 112.09(18)
K5 K2 O12 K6 2_545 . 3.0(2)
O16 K6 O12 Mo5 1_455 . 176.5(3)
O7 K6 O12 Mo5 3_565 . 8.6(4)
O19 K6 O12 Mo5 1_455 . 124.4(3)
O3 K6 O12 Mo5 1_455 . 115.1(3)
O10 K6 O12 Mo5 . . 4.3(2)
O18 K6 O12 Mo5 . . -62.1(3)
O8 K6 O12 Mo5 3_565 . 57.5(3)
O14 K6 O12 Mo5 2 . -115.1(3)
Mo3 K6 O12 Mo5 1_455 . 148.9(3)
Mo2 K6 O12 Mo5 3_565 . 40.1(3)
O16 K6 O12 K2 1_455 . -42.0(2)
O7 K6 O12 K2 3_565 . 150.1(2)
O19 K6 O12 K2 1_455 . -94.1(4)
O3 K6 O12 K2 1_455 . -103.4(2)
O10 K6 O12 K2 . . 145.9(3)
O18 K6 O12 K2 . . 79.5(2)
O8 K6 O12 K2 3_565 . -161.0(2)
O14 K6 O12 K2 2 . 26.4(3)
Mo3 K6 O12 K2 1_455 . -69.60(18)
Mo2 K6 O12 K2 3_565 . -178.34(15)
Mo5 K6 O12 K2 . . 141.5(4)
O16 K6 O12 K3 1_455 1_455 71.6(2)
O7 K6 O12 K3 3_565 1_455 -96.3(3)
O19 K6 O12 K3 1_455 1_455 19.5(4)
O3 K6 O12 K3 1_455 1_455 10.21(18)
O10 K6 O12 K3 . 1_455 -100.5(3)
O18 K6 O12 K3 . 1_455 -166.9(2)
O8 K6 O12 K3 3_565 1_455 -47.4(2)
O14 K6 O12 K3 2 1_455 140.0(2)
Mo3 K6 O12 K3 1_455 1_455 44.00(15)
Mo2 K6 O12 K3 3_565 1_455 -64.7(2)
Mo5 K6 O12 K3 . 1_455 -104.9(3)
O11 Mo4 O13 K3 . . -165.2(3)
O2 Mo4 O13 K3 . . 74.6(4)
O9 Mo4 O13 K3 . . -48.3(4)
K4 Mo4 O13 K3 . . 135.7(3)
K5 Mo4 O13 K3 1_545 . -169.6(5)
K2 Mo4 O13 K3 . . -117.5(3)
K3 Mo4 O13 K3 3_655 . 35.5(6)
O11 Mo4 O13 K5 . 1_545 4.5(3)
O2 Mo4 O13 K5 . 1_545 -115.8(3)
O9 Mo4 O13 K5 . 1_545 121.4(2)
K4 Mo4 O13 K5 . 1_545 -54.7(2)
K2 Mo4 O13 K5 . 1_545 52.10(19)
K3 Mo4 O13 K5 3_655 1_545 -154.83(15)
K3 Mo4 O13 K5 . 1_545 169.6(5)
O5 K3 O13 Mo4 3_655 . -90.8(4)
O6 K3 O13 Mo4 . . 140.5(4)
O5 K3 O13 Mo4 1_655 . 7.2(7)
O2 K3 O13 Mo4 3_655 . 5.9(4)
O12 K3 O13 Mo4 1_655 . 100.4(4)
O3 K3 O13 Mo4 . . 73.3(4)
O11 K3 O13 Mo4 1_655 . -167.6(3)
Mo3 K3 O13 Mo4 . . 108.3(4)
Mo5 K3 O13 Mo4 1_655 . 66.8(5)
Co1 K3 O13 Mo4 . . 38.6(3)
Mo4 K3 O13 Mo4 3_655 . -20.5(4)
O5 K3 O13 K5 3_655 1_545 102.0(3)
O6 K3 O13 K5 . 1_545 -26.7(3)
O5 K3 O13 K5 1_655 1_545 -160.1(3)
O2 K3 O13 K5 3_655 1_545 -161.3(3)
O12 K3 O13 K5 1_655 1_545 -66.9(4)
O3 K3 O13 K5 . 1_545 -94.0(3)
O11 K3 O13 K5 1_655 1_545 25.1(4)
Mo3 K3 O13 K5 . 1_545 -59.0(2)
Mo5 K3 O13 K5 1_655 1_545 -100.5(3)
Co1 K3 O13 K5 . 1_545 -128.6(3)
Mo4 K3 O13 K5 3_655 1_545 172.2(3)
O6 Mo3 O14 K2 . . -136.0(4)
O16 Mo3 O14 K2 . . 104.1(5)
O3 Mo3 O14 K2 . . -12.9(5)
K3 Mo3 O14 K2 . . -78.8(5)
K6 Mo3 O14 K2 1_655 . 53.3(6)
K1 Mo3 O14 K2 . . 91.6(4)
K5 Mo3 O14 K2 1_545 . -109.6(5)
K2 Mo3 O14 K2 1_655 . -175.20(17)
O6 Mo3 O14 K5 . 1_545 -26.4(4)
O16 Mo3 O14 K5 . 1_545 -146.3(3)
O3 Mo3 O14 K5 . 1_545 96.7(3)
K3 Mo3 O14 K5 . 1_545 30.8(4)
K6 Mo3 O14 K5 1_655 1_545 162.86(10)
K1 Mo3 O14 K5 . 1_545 -158.8(4)
K2 Mo3 O14 K5 1_655 1_545 -65.6(4)
K2 Mo3 O14 K5 . 1_545 109.6(5)
O6 Mo3 O14 K1 . . 132.4(2)
O16 Mo3 O14 K1 . . 12.5(3)
O3 Mo3 O14 K1 . . -104.5(2)
K3 Mo3 O14 K1 . . -170.39(7)
K6 Mo3 O14 K1 1_655 . -38.4(4)
K5 Mo3 O14 K1 1_545 . 158.8(4)
K2 Mo3 O14 K1 1_655 . 93.2(3)
K2 Mo3 O14 K1 . . -91.6(4)
O6 Mo3 O14 K6 . 2_545 61.4(3)
O16 Mo3 O14 K6 . 2_545 -58.4(3)
O3 Mo3 O14 K6 . 2_545 -175.4(2)
K3 Mo3 O14 K6 . 2_545 118.70(19)
K6 Mo3 O14 K6 1_655 2_545 -109.3(3)
K1 Mo3 O14 K6 . 2_545 -70.9(2)
K5 Mo3 O14 K6 1_545 2_545 87.9(3)
K2 Mo3 O14 K6 1_655 2_545 22.3(5)
K2 Mo3 O14 K6 . 2_545 -162.5(6)
O12 K2 O14 Mo3 . . 6.2(6)
O17 K2 O14 Mo3 . . -62.9(5)
O11 K2 O14 Mo3 . . 86.1(5)
O6 K2 O14 Mo3 1_455 . 133.6(4)
O17 K2 O14 Mo3 2_545 . 165.8(5)
O18 K2 O14 Mo3 2_545 . -139.2(5)
O19 K2 O14 Mo3 2_545 . -158.3(4)
Mo1 K2 O14 Mo3 2_545 . -164.2(5)
Mo4 K2 O14 Mo3 . . 62.1(4)
K1 K2 O14 Mo3 2_545 . 135.2(4)
K5 K2 O14 Mo3 2_545 . -107.3(4)
O12 K2 O14 K5 . 1_545 -112.0(2)
O17 K2 O14 K5 . 1_545 178.9(2)
O11 K2 O14 K5 . 1_545 -32.13(17)
O6 K2 O14 K5 1_455 1_545 15.4(5)
O17 K2 O14 K5 2_545 1_545 47.60(16)
O18 K2 O14 K5 2_545 1_545 102.6(2)
O19 K2 O14 K5 2_545 1_545 83.5(2)
Mo1 K2 O14 K5 2_545 1_545 77.60(14)
Mo4 K2 O14 K5 . 1_545 -56.18(12)
K1 K2 O14 K5 2_545 1_545 16.95(19)
K5 K2 O14 K5 2_545 1_545 134.46(12)
O12 K2 O14 K1 . . 98.7(3)
O17 K2 O14 K1 . . 29.62(17)
O11 K2 O14 K1 . . 178.64(18)
O6 K2 O14 K1 1_455 . -133.9(4)
O17 K2 O14 K1 2_545 . -101.64(19)
O18 K2 O14 K1 2_545 . -46.62(16)
O19 K2 O14 K1 2_545 . -65.7(2)
Mo1 K2 O14 K1 2_545 . -71.64(13)
Mo4 K2 O14 K1 . . 154.59(16)
K1 K2 O14 K1 2_545 . -132.28(11)
K5 K2 O14 K1 2_545 . -14.78(18)
O12 K2 O14 K6 . 2_545 167.3(2)
O17 K2 O14 K6 . 2_545 98.2(2)
O11 K2 O14 K6 . 2_545 -112.8(2)
O6 K2 O14 K6 1_455 2_545 -65.3(5)
O17 K2 O14 K6 2_545 2_545 -33.1(2)
O18 K2 O14 K6 2_545 2_545 21.9(2)
O19 K2 O14 K6 2_545 2_545 2.8(3)
Mo1 K2 O14 K6 2_545 2_545 -3.10(19)
Mo4 K2 O14 K6 . 2_545 -136.9(2)
K1 K2 O14 K6 2_545 2_545 -63.7(2)
K5 K2 O14 K6 2_545 2_545 53.8(2)
O6 K1 O14 Mo3 2_655 . 16.6(4)
O18 K1 O14 Mo3 2_545 . -167.7(3)
O17 K1 O14 Mo3 . . 102.8(3)
O7 K1 O14 Mo3 4_666 . -90.6(3)
O16 K1 O14 Mo3 . . -8.8(2)
O11 K1 O14 Mo3 2 . 161.0(2)
K2 K1 O14 Mo3 2 . 90.5(3)
K6 K1 O14 Mo3 2_545 . -107.4(3)
Mo1 K1 O14 Mo3 . . 78.1(2)
K4 K1 O14 Mo3 2 . -144.8(2)
O6 K1 O14 K2 2_655 . -116.5(3)
O18 K1 O14 K2 2_545 . 59.3(2)
O17 K1 O14 K2 . . -30.22(19)
O7 K1 O14 K2 4_666 . 136.31(19)
O16 K1 O14 K2 . . -141.9(3)
O11 K1 O14 K2 2 . 28.0(4)
Mo3 K1 O14 K2 . . -133.0(4)
K2 K1 O14 K2 2 . -42.6(2)
K6 K1 O14 K2 2_545 . 119.57(19)
Mo1 K1 O14 K2 . . -54.90(14)
K4 K1 O14 K2 2 . 82.14(18)
O6 K1 O14 K5 2_655 1_545 155.2(4)
O18 K1 O14 K5 2_545 1_545 -29.1(5)
O17 K1 O14 K5 . 1_545 -118.6(5)
O7 K1 O14 K5 4_666 1_545 47.9(5)
O16 K1 O14 K5 . 1_545 129.7(6)
O11 K1 O14 K5 2 1_545 -60.4(6)
Mo3 K1 O14 K5 . 1_545 138.6(7)
K2 K1 O14 K5 2 1_545 -130.9(4)
K6 K1 O14 K5 2_545 1_545 31.2(4)
Mo1 K1 O14 K5 . 1_545 -143.3(5)
K4 K1 O14 K5 2 1_545 -6.2(6)
O6 K1 O14 K6 2_655 2_545 124.0(3)
O18 K1 O14 K6 2_545 2_545 -60.3(2)
O17 K1 O14 K6 . 2_545 -149.78(18)
O7 K1 O14 K6 4_666 2_545 16.74(17)
O16 K1 O14 K6 . 2_545 98.5(2)
O11 K1 O14 K6 2 2_545 -91.6(3)
Mo3 K1 O14 K6 . 2_545 107.4(3)
K2 K1 O14 K6 2 2_545 -162.12(10)
Mo1 K1 O14 K6 . 2_545 -174.46(11)
K4 K1 O14 K6 2 2_545 -37.43(15)
O7 Mo2 O15 K4 . 3_655 -163.3(4)
O8 Mo2 O15 K4 . 3_655 79.5(4)
O1 Mo2 O15 K4 . 3_655 -42.1(5)
K6 Mo2 O15 K4 3_565 3_655 144.1(3)
K5 Mo2 O15 K4 3_665 3_655 -156.3(6)
K4 Mo2 O15 K4 1_565 3_655 44.5(6)
K4 Mo2 O15 K4 3 3_655 -140.5(3)
O7 Mo2 O15 K5 . 3_665 -7.0(3)
O8 Mo2 O15 K5 . 3_665 -124.1(3)
O1 Mo2 O15 K5 . 3_665 114.2(3)
K6 Mo2 O15 K5 3_565 3_665 -59.6(2)
K4 Mo2 O15 K5 1_565 3_665 -159.21(12)
K4 Mo2 O15 K5 3 3_665 15.8(6)
K4 Mo2 O15 K5 3_655 3_665 156.3(6)
O6 Mo3 O16 K5 . 2_645 -20.1(7)
O14 Mo3 O16 K5 . 2_645 100.3(6)
O3 Mo3 O16 K5 . 2_645 -139.3(6)
K3 Mo3 O16 K5 . 2_645 -76.6(6)
K6 Mo3 O16 K5 1_655 2_645 -122.7(7)
K1 Mo3 O16 K5 . 2_645 114.4(7)
K5 Mo3 O16 K5 1_545 2_645 62.8(8)
K2 Mo3 O16 K5 1_655 2_645 -38.0(5)
K2 Mo3 O16 K5 . 2_645 130.7(5)
O6 Mo3 O16 K6 . 1_655 102.6(3)
O14 Mo3 O16 K6 . 1_655 -137.0(3)
O3 Mo3 O16 K6 . 1_655 -16.5(3)
K3 Mo3 O16 K6 . 1_655 46.1(3)
K1 Mo3 O16 K6 . 1_655 -122.9(3)
K5 Mo3 O16 K6 1_545 1_655 -174.51(12)
K2 Mo3 O16 K6 1_655 1_655 84.7(2)
K2 Mo3 O16 K6 . 1_655 -106.60(19)
O6 Mo3 O16 K1 . . -134.5(3)
O14 Mo3 O16 K1 . . -14.0(3)
O3 Mo3 O16 K1 . . 106.4(3)
K3 Mo3 O16 K1 . . 169.04(7)
K6 Mo3 O16 K1 1_655 . 122.9(3)
K5 Mo3 O16 K1 1_545 . -51.6(4)
K2 Mo3 O16 K1 1_655 . -152.4(2)
K2 Mo3 O16 K1 . . 16.3(3)
O6 K1 O16 Mo3 2_655 . -154.1(3)
O18 K1 O16 Mo3 2_545 . 31.8(4)
O17 K1 O16 Mo3 . . -57.0(3)
O7 K1 O16 Mo3 4_666 . 113.7(3)
O11 K1 O16 Mo3 2 . -151.5(5)
O14 K1 O16 Mo3 . . 9.0(2)
K2 K1 O16 Mo3 2 . -112.9(2)
K6 K1 O16 Mo3 2_545 . 67.0(2)
Mo1 K1 O16 Mo3 . . -72.0(2)
K4 K1 O16 Mo3 2 . 101.7(3)
O6 K1 O16 K5 2_655 2_645 57.3(2)
O18 K1 O16 K5 2_545 2_645 -116.9(2)
O17 K1 O16 K5 . 2_645 154.38(19)
O7 K1 O16 K5 4_666 2_645 -34.96(19)
O11 K1 O16 K5 2 2_645 59.9(6)
O14 K1 O16 K5 . 2_645 -139.7(3)
Mo3 K1 O16 K5 . 2_645 -148.6(4)
K2 K1 O16 K5 2 2_645 98.47(17)
K6 K1 O16 K5 2_545 2_645 -81.62(15)
Mo1 K1 O16 K5 . 2_645 139.35(16)
K4 K1 O16 K5 2 2_645 -46.9(3)
O6 K1 O16 K6 2_655 1_655 -46.3(3)
O18 K1 O16 K6 2_545 1_655 139.6(3)
O17 K1 O16 K6 . 1_655 50.8(3)
O7 K1 O16 K6 4_666 1_655 -138.5(3)
O11 K1 O16 K6 2 1_655 -43.7(7)
O14 K1 O16 K6 . 1_655 116.8(3)
Mo3 K1 O16 K6 . 1_655 107.8(4)
K2 K1 O16 K6 2 1_655 -5.1(3)
K6 K1 O16 K6 2_545 1_655 174.8(2)
Mo1 K1 O16 K6 . 1_655 35.8(2)
K4 K1 O16 K6 2 1_655 -150.49(15)
O19 Mo1 O17 K2 . . -123.8(4)
O18 Mo1 O17 K2 . . 119.9(4)
O4 Mo1 O17 K2 . . -1.9(4)
K2 Mo1 O17 K2 2 . 177.7(4)
K5 Mo1 O17 K2 . . -173.95(11)
K6 Mo1 O17 K2 . . 79.6(3)
K1 Mo1 O17 K2 . . -109.1(4)
O19 Mo1 O17 K1 . . -14.8(4)
O18 Mo1 O17 K1 . . -131.0(3)
O4 Mo1 O17 K1 . . 107.2(3)
K2 Mo1 O17 K1 2 . -73.2(2)
K5 Mo1 O17 K1 . . -64.9(4)
K6 Mo1 O17 K1 . . -171.3(3)
K2 Mo1 O17 K1 . . 109.1(4)
O19 Mo1 O17 K5 . 2_545 121.6(6)
O18 Mo1 O17 K5 . 2_545 5.4(7)
O4 Mo1 O17 K5 . 2_545 -116.5(6)
K2 Mo1 O17 K5 2 2_545 63.1(5)
K5 Mo1 O17 K5 . 2_545 71.5(7)
K6 Mo1 O17 K5 . 2_545 -34.9(5)
K2 Mo1 O17 K5 . 2_545 -114.5(7)
K1 Mo1 O17 K5 . 2_545 136.4(8)
O19 Mo1 O17 K2 . 2 58.5(3)
O18 Mo1 O17 K2 . 2 -57.8(3)
O4 Mo1 O17 K2 . 2 -179.59(19)
K5 Mo1 O17 K2 . 2 8.4(3)
K6 Mo1 O17 K2 . 2 -98.03(14)
K2 Mo1 O17 K2 . 2 -177.7(4)
K1 Mo1 O17 K2 . 2 73.2(2)
O12 K2 O17 Mo1 . . -44.6(3)
O14 K2 O17 Mo1 . . 88.0(4)
O11 K2 O17 Mo1 . . 14.2(6)
O6 K2 O17 Mo1 1_455 . -100.3(4)
O17 K2 O17 Mo1 2_545 . 151.1(4)
O18 K2 O17 Mo1 2_545 . 153.4(4)
O19 K2 O17 Mo1 2_545 . -161.5(3)
Mo1 K2 O17 Mo1 2_545 . 168.7(3)
Mo4 K2 O17 Mo1 . . 21.2(4)
K1 K2 O17 Mo1 2_545 . -145.6(3)
K5 K2 O17 Mo1 2_545 . -149.5(4)
O12 K2 O17 K1 . . -165.8(2)
O14 K2 O17 K1 . . -33.3(2)
O11 K2 O17 K1 . . -107.1(4)
O6 K2 O17 K1 1_455 . 138.43(19)
O17 K2 O17 K1 2_545 . 29.8(3)
O18 K2 O17 K1 2_545 . 32.16(18)
O19 K2 O17 K1 2_545 . 77.2(2)
Mo1 K2 O17 K1 2_545 . 47.42(18)
Mo4 K2 O17 K1 . . -100.09(16)
K1 K2 O17 K1 2_545 . 93.2(4)
K5 K2 O17 K1 2_545 . 89.21(18)
O12 K2 O17 K5 . 2_545 104.98(19)
O14 K2 O17 K5 . 2_545 -122.5(2)
O11 K2 O17 K5 . 2_545 163.7(3)
O6 K2 O17 K5 1_455 2_545 49.2(2)
O17 K2 O17 K5 2_545 2_545 -59.3(3)
O18 K2 O17 K5 2_545 2_545 -57.05(16)
O19 K2 O17 K5 2_545 2_545 -12.00(19)
Mo1 K2 O17 K5 2_545 2_545 -41.79(15)
Mo4 K2 O17 K5 . 2_545 170.70(9)
K1 K2 O17 K5 2_545 2_545 4.0(5)
O12 K2 O17 K2 . 2 128.5(8)
O14 K2 O17 K2 . 2 -99.0(8)
O11 K2 O17 K2 . 2 -172.8(6)
O6 K2 O17 K2 1_455 2 72.7(9)
O17 K2 O17 K2 2_545 2 -35.9(8)
O18 K2 O17 K2 2_545 2 -33.6(8)
O19 K2 O17 K2 2_545 2 11.5(8)
Mo1 K2 O17 K2 2_545 2 -18.3(8)
Mo4 K2 O17 K2 . 2 -165.8(7)
K1 K2 O17 K2 2_545 2 27.4(12)
K5 K2 O17 K2 2_545 2 23.5(7)
O6 K1 O17 Mo1 2_655 . 46.1(3)
O18 K1 O17 Mo1 2_545 . -159.2(3)
O7 K1 O17 Mo1 4_666 . -173.9(7)
O16 K1 O17 Mo1 . . -38.9(3)
O11 K1 O17 Mo1 2 . 121.6(3)
O14 K1 O17 Mo1 . . -91.1(3)
Mo3 K1 O17 Mo1 . . -62.7(3)
K2 K1 O17 Mo1 2 . 77.4(3)
K6 K1 O17 Mo1 2_545 . -122.2(3)
K4 K1 O17 Mo1 2 . 155.6(2)
O6 K1 O17 K2 2_655 . 166.7(2)
O18 K1 O17 K2 2_545 . -38.6(2)
O7 K1 O17 K2 4_666 . -53.3(9)
O16 K1 O17 K2 . . 81.7(2)
O11 K1 O17 K2 2 . -117.8(2)
O14 K1 O17 K2 . . 29.50(17)
Mo3 K1 O17 K2 . . 57.89(15)
K2 K1 O17 K2 2 . -162.0(2)
K6 K1 O17 K2 2_545 . -1.6(3)
Mo1 K1 O17 K2 . . 120.6(4)
K4 K1 O17 K2 2 . -83.75(18)
O6 K1 O17 K5 2_655 2_545 -111.55(19)
O18 K1 O17 K5 2_545 2_545 43.19(19)
O7 K1 O17 K5 4_666 2_545 28.5(9)
O16 K1 O17 K5 . 2_545 163.47(17)
O11 K1 O17 K5 2 2_545 -36.00(16)
O14 K1 O17 K5 . 2_545 111.27(19)
Mo3 K1 O17 K5 . 2_545 139.65(14)
K2 K1 O17 K5 2 2_545 -80.21(15)
K6 K1 O17 K5 2_545 2_545 80.12(19)
Mo1 K1 O17 K5 . 2_545 -157.6(4)
K4 K1 O17 K5 2 2_545 -2.0(2)
O6 K1 O17 K2 2_655 2 -31.34(18)
O18 K1 O17 K2 2_545 2 123.40(18)
O7 K1 O17 K2 4_666 2 108.7(8)
O16 K1 O17 K2 . 2 -116.32(16)
O11 K1 O17 K2 2 2 44.21(14)
O14 K1 O17 K2 . 2 -168.52(18)
Mo3 K1 O17 K2 . 2 -140.14(12)
K6 K1 O17 K2 2_545 2 160.33(10)
Mo1 K1 O17 K2 . 2 -77.4(3)
K4 K1 O17 K2 2 2 78.23(14)
O19 Mo1 O18 K1 . 2 -67.6(16)
O17 Mo1 O18 K1 . 2 48.1(17)
O4 Mo1 O18 K1 . 2 168.5(15)
K2 Mo1 O18 K1 2 2 -6.6(15)
K5 Mo1 O18 K1 . 2 -76.2(16)
K6 Mo1 O18 K1 . 2 101.3(16)
K2 Mo1 O18 K1 . 2 90.0(16)
K1 Mo1 O18 K1 . 2 9.2(18)
O19 Mo1 O18 K6 . . -168.9(3)
O17 Mo1 O18 K6 . . -53.2(3)
O4 Mo1 O18 K6 . . 67.2(3)
K2 Mo1 O18 K6 2 . -107.9(2)
K5 Mo1 O18 K6 . . -177.5(3)
K2 Mo1 O18 K6 . . -11.3(3)
K1 Mo1 O18 K6 . . -92.1(3)
O19 Mo1 O18 K4 . 1_565 98.0(4)
O17 Mo1 O18 K4 . 1_565 -146.3(3)
O4 Mo1 O18 K4 . 1_565 -25.9(4)
K2 Mo1 O18 K4 2 1_565 159.1(3)
K5 Mo1 O18 K4 . 1_565 89.5(3)
K6 Mo1 O18 K4 . 1_565 -93.1(3)
K2 Mo1 O18 K4 . 1_565 -104.4(2)
K1 Mo1 O18 K4 . 1_565 174.89(7)
O19 Mo1 O18 K5 . . 8.5(3)
O17 Mo1 O18 K5 . . 124.3(3)
O4 Mo1 O18 K5 . . -115.3(2)
K2 Mo1 O18 K5 2 . 69.62(15)
K6 Mo1 O18 K5 . . 177.5(3)
K2 Mo1 O18 K5 . . 166.17(7)
K1 Mo1 O18 K5 . . 85.4(2)
O19 Mo1 O18 K2 . 2 -61.1(3)
O17 Mo1 O18 K2 . 2 54.6(3)
O4 Mo1 O18 K2 . 2 175.05(19)
K5 Mo1 O18 K2 . 2 -69.62(15)
K6 Mo1 O18 K2 . 2 107.9(2)
K2 Mo1 O18 K2 . 2 96.55(18)
K1 Mo1 O18 K2 . 2 15.8(3)
O16 K6 O18 Mo1 1_455 . 50.8(4)
O7 K6 O18 Mo1 3_565 . -152.2(3)
O12 K6 O18 Mo1 . . -23.5(3)
O19 K6 O18 Mo1 1_455 . 151.5(3)
O3 K6 O18 Mo1 1_455 . -28.9(5)
O10 K6 O18 Mo1 . . -77.5(3)
O8 K6 O18 Mo1 3_565 . -112.3(3)
O14 K6 O18 Mo1 2 . 102.5(3)
Mo3 K6 O18 Mo1 1_455 . 19.8(4)
Mo2 K6 O18 Mo1 3_565 . -139.1(2)
Mo5 K6 O18 Mo1 . . -48.6(2)
O16 K6 O18 K1 1_455 2 -114.8(2)
O7 K6 O18 K1 3_565 2 42.21(18)
O12 K6 O18 K1 . 2 170.89(19)
O19 K6 O18 K1 1_455 2 -14.2(3)
O3 K6 O18 K1 1_455 2 165.5(3)
O10 K6 O18 K1 . 2 116.9(2)
O8 K6 O18 K1 3_565 2 82.1(2)
O14 K6 O18 K1 2 2 -63.13(18)
Mo3 K6 O18 K1 1_455 2 -145.81(14)
Mo2 K6 O18 K1 3_565 2 55.24(16)
Mo5 K6 O18 K1 . 2 145.74(17)
O16 K6 O18 K4 1_455 1_565 162.77(18)
O7 K6 O18 K4 3_565 1_565 -40.22(16)
O12 K6 O18 K4 . 1_565 88.46(17)
O19 K6 O18 K4 1_455 1_565 -96.6(3)
O3 K6 O18 K4 1_455 1_565 83.1(4)
O10 K6 O18 K4 . 1_565 34.47(14)
O8 K6 O18 K4 3_565 1_565 -0.4(2)
O14 K6 O18 K4 2 1_565 -145.6(2)
Mo3 K6 O18 K4 1_455 1_565 131.77(15)
Mo2 K6 O18 K4 3_565 1_565 -27.19(14)
Mo5 K6 O18 K4 . 1_565 63.32(11)
O16 K6 O18 K5 1_455 . -118.9(10)
O7 K6 O18 K5 3_565 . 38.1(10)
O12 K6 O18 K5 . . 166.8(10)
O19 K6 O18 K5 1_455 . -18.2(12)
O3 K6 O18 K5 1_455 . 161.4(8)
O10 K6 O18 K5 . . 112.8(10)
O8 K6 O18 K5 3_565 . 78.0(10)
O14 K6 O18 K5 2 . -67.2(10)
Mo3 K6 O18 K5 1_455 . -149.9(9)
Mo2 K6 O18 K5 3_565 . 51.2(10)
Mo5 K6 O18 K5 . . 141.7(11)
O16 K6 O18 K2 1_455 2 -32.9(3)
O7 K6 O18 K2 3_565 2 124.1(2)
O12 K6 O18 K2 . 2 -107.3(2)
O19 K6 O18 K2 1_455 2 67.7(3)
O3 K6 O18 K2 1_455 2 -112.6(3)
O10 K6 O18 K2 . 2 -161.2(2)
O8 K6 O18 K2 3_565 2 163.91(16)
O14 K6 O18 K2 2 2 18.73(17)
Mo3 K6 O18 K2 1_455 2 -63.9(3)
Mo2 K6 O18 K2 3_565 2 137.10(15)
Mo5 K6 O18 K2 . 2 -132.40(19)
O16 K5 O18 Mo1 2_655 . -44.8(3)
O13 K5 O18 Mo1 1_565 . 108.1(3)
O15 K5 O18 Mo1 3_665 . 73.0(3)
O19 K5 O18 Mo1 . . -6.0(2)
O14 K5 O18 Mo1 1_565 . -163.0(2)
O17 K5 O18 Mo1 2 . -128.2(3)
O11 K5 O18 Mo1 1_565 . 146.9(3)
O7 K5 O18 Mo1 3_665 . 41.3(3)
Mo4 K5 O18 Mo1 1_565 . 126.5(2)
Mo2 K5 O18 Mo1 3_665 . 58.2(2)
O16 K5 O18 K1 2_655 2 121.1(2)
O13 K5 O18 K1 1_565 2 -85.9(2)
O15 K5 O18 K1 3_665 2 -121.1(2)
O19 K5 O18 K1 . 2 159.9(3)
O14 K5 O18 K1 1_565 2 3.0(4)
O17 K5 O18 K1 2 2 37.72(18)
O11 K5 O18 K1 1_565 2 -47.20(17)
O7 K5 O18 K1 3_665 2 -152.74(16)
Mo4 K5 O18 K1 1_565 2 -67.60(15)
Mo2 K5 O18 K1 3_665 2 -135.87(16)
Mo1 K5 O18 K1 . 2 165.9(4)
O16 K5 O18 K6 2_655 . 125.1(10)
O13 K5 O18 K6 1_565 . -81.9(10)
O15 K5 O18 K6 3_665 . -117.1(11)
O19 K5 O18 K6 . . 164.0(11)
O14 K5 O18 K6 1_565 . 7.0(12)
O17 K5 O18 K6 2 . 41.7(10)
O11 K5 O18 K6 1_565 . -43.2(10)
O7 K5 O18 K6 3_665 . -148.7(10)
Mo4 K5 O18 K6 1_565 . -63.6(10)
Mo2 K5 O18 K6 3_665 . -131.8(10)
Mo1 K5 O18 K6 . . 170.0(12)
O16 K5 O18 K4 2_655 1_565 -156.60(19)
O13 K5 O18 K4 1_565 1_565 -3.7(2)
O15 K5 O18 K4 3_665 1_565 -38.81(17)
O19 K5 O18 K4 . 1_565 -117.8(3)
O14 K5 O18 K4 1_565 1_565 85.2(3)
O17 K5 O18 K4 2 1_565 119.99(19)
O11 K5 O18 K4 1_565 1_565 35.08(14)
O7 K5 O18 K4 3_665 1_565 -70.46(16)
Mo4 K5 O18 K4 1_565 1_565 14.68(12)
Mo2 K5 O18 K4 3_665 1_565 -53.59(11)
Mo1 K5 O18 K4 . 1_565 -111.8(3)
O16 K5 O18 K2 2_655 2 34.1(2)
O13 K5 O18 K2 1_565 2 -172.92(16)
O15 K5 O18 K2 3_665 2 151.9(2)
O19 K5 O18 K2 . 2 72.9(2)
O14 K5 O18 K2 1_565 2 -84.0(3)
O17 K5 O18 K2 2 2 -49.27(15)
O11 K5 O18 K2 1_565 2 -134.19(16)
O7 K5 O18 K2 3_665 2 120.27(13)
Mo4 K5 O18 K2 1_565 2 -154.59(9)
Mo2 K5 O18 K2 3_665 2 137.14(10)
Mo1 K5 O18 K2 . 2 78.9(2)
O18 Mo1 O19 K5 . . -10.1(4)
O17 Mo1 O19 K5 . . -125.4(3)
O4 Mo1 O19 K5 . . 113.9(3)
K2 Mo1 O19 K5 2 . -70.6(2)
K6 Mo1 O19 K5 . . -32.9(8)
K2 Mo1 O19 K5 . . -166.87(9)
K1 Mo1 O19 K5 . . -135.6(3)
O18 Mo1 O19 K6 . 1_655 -144.2(4)
O17 Mo1 O19 K6 . 1_655 100.5(5)
O4 Mo1 O19 K6 . 1_655 -20.2(5)
K2 Mo1 O19 K6 2 1_655 155.3(5)
K5 Mo1 O19 K6 . 1_655 -134.1(6)
K6 Mo1 O19 K6 . 1_655 -167.0(3)
K2 Mo1 O19 K6 . 1_655 59.0(5)
K1 Mo1 O19 K6 . 1_655 90.3(4)
O18 Mo1 O19 K2 . 2 60.5(3)
O17 Mo1 O19 K2 . 2 -54.8(3)
O4 Mo1 O19 K2 . 2 -175.48(19)
K5 Mo1 O19 K2 . 2 70.6(2)
K6 Mo1 O19 K2 . 2 37.7(7)
K2 Mo1 O19 K2 . 2 -96.29(19)
K1 Mo1 O19 K2 . 2 -65.00(11)
O16 K5 O19 Mo1 2_655 . 150.5(4)
O13 K5 O19 Mo1 1_565 . -92.3(4)
O15 K5 O19 Mo1 3_665 . -62.9(3)
O14 K5 O19 Mo1 1_565 . 139.4(5)
O17 K5 O19 Mo1 2 . 62.0(4)
O11 K5 O19 Mo1 1_565 . -23.1(4)
O18 K5 O19 Mo1 . . 6.3(2)
O7 K5 O19 Mo1 3_665 . -122.0(4)
Mo4 K5 O19 Mo1 1_565 . -57.6(4)
Mo2 K5 O19 Mo1 3_665 . -91.5(3)
O16 K5 O19 K6 2_655 1_655 -65.4(3)
O13 K5 O19 K6 1_565 1_655 51.8(3)
O15 K5 O19 K6 3_665 1_655 81.2(3)
O14 K5 O19 K6 1_565 1_655 -76.6(7)
O17 K5 O19 K6 2 1_655 -153.9(2)
O11 K5 O19 K6 1_565 1_655 120.9(2)
O18 K5 O19 K6 . 1_655 150.3(3)
O7 K5 O19 K6 3_665 1_655 22.12(19)
Mo4 K5 O19 K6 1_565 1_655 86.5(2)
Mo2 K5 O19 K6 3_665 1_655 52.61(18)
Mo1 K5 O19 K6 . 1_655 144.1(5)
O16 K5 O19 K2 2_655 2 76.44(18)
O13 K5 O19 K2 1_565 2 -166.34(18)
O15 K5 O19 K2 3_665 2 -137.0(2)
O14 K5 O19 K2 1_565 2 65.3(6)
O17 K5 O19 K2 2 2 -12.05(19)
O11 K5 O19 K2 1_565 2 -97.23(18)
O18 K5 O19 K2 . 2 -67.83(19)
O7 K5 O19 K2 3_665 2 163.94(19)
Mo4 K5 O19 K2 1_565 2 -131.69(12)
Mo2 K5 O19 K2 3_665 2 -165.56(16)
Mo1 K5 O19 K2 . 2 -74.1(3)
